data_7703173
loop_
_publ_author_name
'Li, Hai-Ye'
'Pang, Hua-Yu'
'Yao, Peng-Fei'
'Huang, Fu-Ping'
'Bian, He-Dong'
'Liang, Fu-Pei'

_publ_section_title
;
 A novel sandwich shaped {CoCoMo} cluster with a Co triangle encapsulated
 in two capped Co<sup>III</sup>CoMoO<sub>40</sub> fragments.
;
_journal_issue 5
_journal_name_full 'Dalton transactions (Cambridge, England : 2003)'
_journal_page_first 1375
_journal_page_last 1379
_journal_paper_doi 10.1039/c9dt04459k
_journal_volume 49
_journal_year 2020
_chemical_formula_moiety '2(C30 H39 Cl Co7 Mo12 N12 O41)'
_chemical_formula_sum 'C60 H78 Cl2 Co14 Mo24 N24 O82'
_chemical_formula_weight 5645.94
_space_group_crystal_system orthorhombic
_space_group_IT_number 60
_space_group_name_Hall '-P 2n 2ab'
_space_group_name_H-M_alt 'P b c n'
_atom_sites_solution_hydrogens geom
_atom_sites_solution_primary direct
_atom_sites_solution_secondary difmap
_audit_creation_date 2012-10-26
_audit_creation_method
;
  Olex2 1.1
  (compiled 2011.02.15 svn.r1672, GUI svn.r3494)
;
_audit_update_record
;
2018-11-27 deposited with the CCDC.	2020-01-02 downloaded from the CCDC.
;
_cell_angle_alpha 90.00
_cell_angle_beta 90.00
_cell_angle_gamma 90.00
_cell_formula_units_Z 4
_cell_length_a 36.6408(18)
_cell_length_b 22.3598(9)
_cell_length_c 22.750(2)
_cell_measurement_reflns_used 11413
_cell_measurement_temperature 293(2)
_cell_measurement_theta_max 28.7611
_cell_measurement_theta_min 2.8487
_cell_volume 18639(2)
_computing_cell_refinement
;
CrysAlisPro, Agilent Technologies,
Version 1.171.35.21 (release 20-01-2012 CrysAlis171 .NET)
(compiled Jan 23 2012,18:06:46)
;
_computing_data_collection
;
CrysAlisPro, Agilent Technologies,
Version 1.171.35.21 (release 20-01-2012 CrysAlis171 .NET)
(compiled Jan 23 2012,18:06:46)
;
_computing_data_reduction
;
CrysAlisPro, Agilent Technologies,
Version 1.171.35.21 (release 20-01-2012 CrysAlis171 .NET)
(compiled Jan 23 2012,18:06:46)
;
_computing_molecular_graphics
;
O. V. Dolomanov, L. J. Bourhis, R. J. Gildea, J. A. K. Howard and H. Puschmann,
OLEX2: a complete structure solution, refinement and analysis program.
J. Appl. Cryst. (2009). 42, 339-341.
;
_computing_publication_material
;
O. V. Dolomanov, L. J. Bourhis, R. J. Gildea, J. A. K. Howard and H. Puschmann,
OLEX2: a complete structure solution, refinement and analysis program.
J. Appl. Cryst. (2009). 42, 339-341.
;
_computing_structure_refinement 'SHELXL-97 (Sheldrick, 1997)'
_computing_structure_solution 'A short history of SHELX (Sheldrick, 2007)/Bruker'
_diffrn_ambient_temperature 293(2)
_diffrn_detector_area_resol_mean 15.9784
_diffrn_measured_fraction_theta_full 0.998
_diffrn_measured_fraction_theta_max 0.998
_diffrn_measurement_details
;
#__ type_ start__ end____ width___ exp.time_
  1 omega  -26.00   -1.00   0.2500  100.0000
omega____ theta____ kappa____ phi______ frames
    -      -19.3738  -93.0000 -173.0000 100

#__ type_ start__ end____ width___ exp.time_
  2 omega  -74.00  -47.00   0.2500  100.0000
omega____ theta____ kappa____ phi______ frames
    -      -19.3738 -178.0000 -120.0000 108

#__ type_ start__ end____ width___ exp.time_
  3 omega  -85.00   -1.00   0.2500  100.0000
omega____ theta____ kappa____ phi______ frames
    -      -19.3738  -77.0000   30.0000 336

#__ type_ start__ end____ width___ exp.time_
  4 omega  -56.00    0.00   0.2500  100.0000
omega____ theta____ kappa____ phi______ frames
    -      -19.3738  -19.0000   60.0000 224
;
_diffrn_measurement_device_type 'SuperNova, Single source at offset), Eos'
_diffrn_measurement_method '\w scans'
_diffrn_orient_matrix_UB_11 -0.0167949000
_diffrn_orient_matrix_UB_12 -0.0082429000
_diffrn_orient_matrix_UB_13 -0.0131758000
_diffrn_orient_matrix_UB_21 -0.0094558000
_diffrn_orient_matrix_UB_22 0.0093431000
_diffrn_orient_matrix_UB_23 0.0255912000
_diffrn_orient_matrix_UB_31 -0.0017236000
_diffrn_orient_matrix_UB_32 0.0291663000
_diffrn_orient_matrix_UB_33 -0.0119603000
_diffrn_radiation_monochromator mirror
_diffrn_radiation_type 'Mo K\a'
_diffrn_radiation_wavelength 0.7107
_diffrn_reflns_av_R_equivalents 0.0542
_diffrn_reflns_av_unetI/netI 0.0660
_diffrn_reflns_limit_h_max 43
_diffrn_reflns_limit_h_min -41
_diffrn_reflns_limit_k_max 15
_diffrn_reflns_limit_k_min -26
_diffrn_reflns_limit_l_max 22
_diffrn_reflns_limit_l_min -27
_diffrn_reflns_number 57283
_diffrn_reflns_theta_full 25.25
_diffrn_reflns_theta_max 25.25
_diffrn_reflns_theta_min 2.86
_diffrn_source 'SuperNova (Mo) X-ray Source'
_exptl_absorpt_coefficient_mu 2.862
_exptl_absorpt_correction_T_max 1.00000
_exptl_absorpt_correction_T_min 0.62521
_exptl_absorpt_correction_type multi-scan
_exptl_absorpt_process_details
;
CrysAlisPro, Agilent Technologies,
Version 1.171.35.21 (release 20-01-2012 CrysAlis171 .NET)
(compiled Jan 23 2012,18:06:46)
Empirical absorption correction using spherical harmonics,
 implemented in SCALE3 ABSPACK scaling algorithm.
;
_exptl_crystal_colour green
_exptl_crystal_density_diffrn 2.012
_exptl_crystal_density_method 'not measured'
_exptl_crystal_description flake
_exptl_crystal_F_000 10728
_exptl_crystal_size_max 0.30
_exptl_crystal_size_mid 0.15
_exptl_crystal_size_min 0.08
_platon_squeeze_details
;
;
_refine_diff_density_max 0.991
_refine_diff_density_min -2.208
_refine_diff_density_rms 0.157
_refine_ls_extinction_method none
_refine_ls_goodness_of_fit_ref 1.033
_refine_ls_hydrogen_treatment mixed
_refine_ls_matrix_type full
_refine_ls_number_parameters 926
_refine_ls_number_reflns 16851
_refine_ls_number_restraints 4501
_refine_ls_restrained_S_all 0.965
_refine_ls_R_factor_all 0.0815
_refine_ls_R_factor_gt 0.0549
_refine_ls_shift/su_max 0.038
_refine_ls_shift/su_mean 0.001
_refine_ls_structure_factor_coef Fsqd
_refine_ls_weighting_details 'calc w=1/[\s^2^(Fo^2^)+(0.0849P)^2^+0.0000P] where P=(Fo^2^+2Fc^2^)/3'
_refine_ls_weighting_scheme calc
_refine_ls_wR_factor_gt 0.1481
_refine_ls_wR_factor_ref 0.1601
_reflns_number_gt 11425
_reflns_number_total 16851
_reflns_threshold_expression >2sigma(I)
_cod_data_source_file c9dt04459k2.cif
_cod_data_source_block 0831-ypf-105
_cod_depositor_comments 'Adding full bibliography for 7703173.cif.'
_cod_database_code 7703173
_reflns_odcompleteness_completeness 99.75
_reflns_odcompleteness_iscentric 1
_reflns_odcompleteness_theta 26.32

loop_
_space_group_symop_id
_space_group_symop_operation_xyz
1 'x, y, z'
2 '-x+1/2, -y+1/2, z+1/2'
3 'x+1/2, -y+1/2, -z'
4 '-x, y, -z+1/2'
5 '-x, -y, -z'
6 'x-1/2, y-1/2, -z-1/2'
7 '-x-1/2, y-1/2, z'
8 'x, -y, z-1/2'

loop_
_atom_site_label
_atom_site_type_symbol
_atom_site_fract_x
_atom_site_fract_y
_atom_site_fract_z
_atom_site_U_iso_or_equiv
_atom_site_adp_type
_atom_site_occupancy
_atom_site_symmetry_multiplicity
_atom_site_calc_flag
_atom_site_refinement_flags
Mo1 Mo 0.077414(18) 0.24764(3) 0.03257(3) 0.04501(18) Uani 1 1 d U
Mo2 Mo 0.041688(16) 0.23734(3) 0.13046(3) 0.03514(16) Uani 1 1 d U
Mo3 Mo 0.066658(16) 0.13684(3) 0.23154(2) 0.03208(15) Uani 1 1 d U
Mo4 Mo 0.124438(16) 0.07047(3) 0.21305(3) 0.03723(16) Uani 1 1 d U
Mo5 Mo 0.173456(18) 0.08236(3) 0.08521(3) 0.04550(18) Uani 1 1 d U
Mo6 Mo 0.152286(18) 0.15996(3) 0.00660(3) 0.04711(19) Uani 1 1 d U
Mo7 Mo 0.210583(17) 0.13106(4) 0.21415(3) 0.04864(19) Uani 1 1 d U
Mo8 Mo 0.218715(18) 0.24561(4) 0.23412(3) 0.0541(2) Uani 1 1 d U
Mo9 Mo 0.190929(19) 0.34630(4) 0.13073(4) 0.0553(2) Uani 1 1 d U
Mo10 Mo 0.142592(19) 0.33097(3) 0.25976(3) 0.04979(19) Uani 1 1 d U
Mo11 Mo 0.077278(17) 0.28339(3) 0.25990(3) 0.03869(16) Uani 1 1 d U
Mo12 Mo 0.162690(19) 0.30953(3) 0.03180(3) 0.0514(2) Uani 1 1 d U
Co1 Co 0.13678(2) 0.21519(5) 0.15240(4) 0.0378(2) Uani 1 1 d U
Co2 Co 0.09237(3) 0.38244(5) 0.12669(6) 0.0592(3) Uani 1 1 d U
Co3 Co 0.0000 0.34826(10) 0.2500 0.0890(7) Uani 1 2 d SU
Co4 Co 0.0000 0.22208(7) 0.2500 0.0372(3) Uani 1 2 d SU
Co5 Co 0.02782(2) 0.15688(5) 0.35340(4) 0.0395(3) Uani 1 1 d U
Co6 Co 0.14569(3) 0.18093(5) 0.32656(4) 0.0455(3) Uani 1 1 d U
Co7 Co 0.23531(3) 0.20950(6) 0.07951(5) 0.0574(3) Uani 1 1 d U
Co8 Co 0.07284(3) 0.08056(5) 0.07426(4) 0.0387(2) Uani 1 1 d U
Cl1 Cl 0.28951(8) 0.20285(18) 0.03866(16) 0.1166(12) Uani 1 1 d U
O1 O 0.16946(12) 0.2778(2) 0.1899(2) 0.0448(11) Uani 1 1 d U
O2 O 0.15934(12) 0.1338(2) 0.1648(2) 0.0387(10) Uani 1 1 d U
O3 O 0.13400(13) 0.2323(2) 0.0651(2) 0.0427(11) Uani 1 1 d U
O4 O 0.08710(12) 0.2181(2) 0.18901(19) 0.0363(10) Uani 1 1 d U
O5 O 0.06875(13) 0.3050(2) 0.0988(2) 0.0433(11) Uani 1 1 d U
O6 O 0.06485(12) 0.1784(2) 0.07943(19) 0.0387(11) Uani 1 1 d U
O7 O -0.00217(13) 0.2430(2) 0.1043(2) 0.0436(12) Uani 1 1 d U
O8 O 0.02319(11) 0.1671(2) 0.18364(18) 0.0333(10) Uani 1 1 d U
O9 O 0.03086(13) 0.2886(2) 0.2052(2) 0.0398(11) Uani 1 1 d U
O10 O 0.05532(14) 0.3300(2) 0.3084(2) 0.0519(14) Uani 1 1 d U
O11 O 0.05209(12) 0.2068(2) 0.28755(18) 0.0342(10) Uani 1 1 d U
O12 O 0.04186(12) 0.0910(2) 0.27655(19) 0.0381(11) Uani 1 1 d U
O13 O 0.08250(12) 0.0922(2) 0.16280(19) 0.0371(11) Uani 1 1 d U
O14 O 0.06857(16) -0.0117(3) 0.0975(2) 0.0630(16) Uani 1 1 d U
O15 O 0.12538(13) 0.1046(2) 0.0562(2) 0.0429(11) Uani 1 1 d U
O16 O 0.16159(16) 0.1231(3) -0.0563(2) 0.0632(16) Uani 1 1 d U
O17 O 0.24746(14) 0.1033(3) 0.2486(3) 0.0689(18) Uani 1 1 d U
O18 O 0.25718(14) 0.2465(3) 0.2747(3) 0.0686(18) Uani 1 1 d U
O19 O 0.13710(15) 0.3843(3) 0.3105(3) 0.0640(16) Uani 1 1 d U
O20 O 0.12283(12) 0.2577(2) 0.2975(2) 0.0451(12) Uani 1 1 d U
O21 O 0.10181(13) 0.3391(2) 0.2054(2) 0.0469(12) Uani 1 1 d U
O22 O 0.14212(14) 0.3536(2) 0.0980(2) 0.0544(13) Uani 1 1 d U
O23 O 0.19769(13) 0.1538(3) 0.0544(2) 0.0505(13) Uani 1 1 d U
O24 O 0.21843(13) 0.0739(3) 0.1420(2) 0.0515(13) Uani 1 1 d U
O25 O 0.20610(14) 0.2837(3) 0.0753(2) 0.0540(13) Uani 1 1 d U
O26 O 0.17008(15) 0.3916(3) 0.2045(3) 0.0599(14) Uani 1 1 d U
O27 O 0.21400(16) 0.4078(3) 0.1083(3) 0.0687(17) Uani 1 1 d U
O28 O 0.17809(15) 0.3617(3) -0.0151(3) 0.0623(16) Uani 1 1 d U
O29 O 0.11060(15) 0.3129(3) -0.0059(2) 0.0542(14) Uani 1 1 d DU
O30 O 0.04273(14) 0.2596(3) -0.0146(2) 0.0566(15) Uani 1 1 d U
O31 O 0.17684(13) 0.0635(3) 0.2497(2) 0.0462(12) Uani 1 1 d U
O32 O 0.14526(13) 0.0223(2) 0.1399(2) 0.0436(12) Uani 1 1 d U
O33 O 0.11193(14) 0.0058(2) 0.2470(2) 0.0473(13) Uani 1 1 d U
O34 O 0.23533(14) 0.3201(3) 0.1842(3) 0.0615(14) Uani 1 1 d U
O35 O 0.22987(13) 0.1964(3) 0.1652(2) 0.0535(13) Uani 1 1 d U
O36 O 0.18794(13) 0.1855(3) 0.2698(2) 0.0470(12) Uani 1 1 d U
O37 O 0.18759(15) 0.0255(3) 0.0417(2) 0.0588(15) Uani 1 1 d U
O38 O 0.11499(12) 0.1336(2) 0.2685(2) 0.0399(11) Uani 1 1 d U
O39 O 0.19404(14) 0.3067(3) 0.2907(2) 0.0598(14) Uani 1 1 d U
O40 O 0.17324(15) 0.2405(3) -0.0282(2) 0.0558(14) Uani 1 1 d U
O41 O 0.10156(14) 0.1880(3) -0.0257(2) 0.0504(13) Uani 1 1 d U
N2 N 0.0352(2) 0.5159(4) 0.2112(4) 0.089(2) Uani 1 1 d U
N3 N 0.05369(19) 0.4292(3) 0.1709(3) 0.0586(16) Uani 1 1 d U
N4 N 0.02417(17) 0.4178(3) 0.2054(3) 0.0570(16) Uani 1 1 d U
N5 N 0.18368(16) 0.1558(3) 0.3948(3) 0.0524(15) Uani 1 1 d U
N6 N 0.11201(16) 0.1589(3) 0.3943(3) 0.0471(14) Uani 1 1 d U
N7 N 0.07556(16) 0.1493(3) 0.4021(3) 0.0452(14) Uani 1 1 d U
N8 N 0.10480(16) 0.1174(3) 0.4836(3) 0.0467(15) Uani 1 1 d U
N9 N 0.07243(18) 0.0468(3) -0.0174(3) 0.0481(14) Uani 1 1 d U
N10 N 0.01970(16) 0.0882(3) 0.0479(2) 0.0393(13) Uani 1 1 d U
N11 N -0.01132(16) 0.1096(3) 0.0719(2) 0.0418(14) Uani 1 1 d U
N12 N -0.02398(16) 0.0829(3) -0.0214(2) 0.0433(15) Uani 1 1 d U
C1 C 0.09822(18) 0.5753(2) 0.1457(3) 0.111(3) Uani 1 1 d GU
H1 H 0.0839 0.6028 0.1658 0.133 Uiso 1 1 calc R
C2 C 0.08873(15) 0.5151(3) 0.1455(3) 0.082(2) Uani 1 1 d GU
N1 N 0.11018(17) 0.4741(2) 0.1154(3) 0.0785(19) Uani 1 1 d GU
C3 C 0.14113(16) 0.4931(3) 0.0854(3) 0.082(2) Uani 1 1 d GU
H3 H 0.1555 0.4656 0.0653 0.098 Uiso 1 1 calc R
C4 C 0.15062(16) 0.5533(3) 0.0856(3) 0.111(3) Uani 1 1 d GU
H4 H 0.1713 0.5661 0.0656 0.133 Uiso 1 1 calc R
C5 C 0.1292(2) 0.5944(2) 0.1157(3) 0.116(3) Uani 1 1 d GU
H5 H 0.1355 0.6347 0.1159 0.139 Uiso 1 1 calc R
C6 C 0.0583(3) 0.4886(4) 0.1748(4) 0.070(2) Uani 1 1 d U
C7 C 0.0147(3) 0.4693(4) 0.2285(4) 0.069(2) Uani 1 1 d U
C8 C 0.2205(2) 0.1505(4) 0.3911(4) 0.061(2) Uani 1 1 d U
H8 H 0.2320 0.1603 0.3559 0.074 Uiso 1 1 calc R
C9 C 0.2408(2) 0.1315(5) 0.4364(4) 0.069(2) Uani 1 1 d U
H9 H 0.2661 0.1305 0.4329 0.083 Uiso 1 1 calc R
C10 C 0.2248(2) 0.1134(5) 0.4878(4) 0.071(2) Uani 1 1 d U
H10 H 0.2389 0.0989 0.5187 0.086 Uiso 1 1 calc R
C11 C 0.1879(2) 0.1172(5) 0.4929(4) 0.063(2) Uani 1 1 d U
H11 H 0.1762 0.1053 0.5273 0.076 Uiso 1 1 calc R
C12 C 0.1676(2) 0.1394(4) 0.4452(3) 0.0500(18) Uani 1 1 d U
C13 C 0.1279(2) 0.1390(4) 0.4433(3) 0.0441(17) Uani 1 1 d U
C14 C 0.07302(19) 0.1252(4) 0.4559(3) 0.0421(17) Uani 1 1 d U
C15 C 0.1018(2) 0.0254(4) -0.0481(4) 0.0542(18) Uani 1 1 d U
H15 H 0.1244 0.0233 -0.0296 0.065 Uiso 1 1 calc R
C16 C 0.0989(2) 0.0072(4) -0.1044(4) 0.060(2) Uani 1 1 d U
H16 H 0.1192 -0.0079 -0.1240 0.072 Uiso 1 1 calc R
C17 C 0.0660(2) 0.0112(4) -0.1325(3) 0.057(2) Uani 1 1 d U
H17 H 0.0641 0.0007 -0.1720 0.068 Uiso 1 1 calc R
C18 C 0.0355(2) 0.0307(4) -0.1022(3) 0.0550(19) Uani 1 1 d U
H18 H 0.0126 0.0314 -0.1196 0.066 Uiso 1 1 calc R
C19 C 0.0408(2) 0.0490(4) -0.0445(3) 0.0442(16) Uani 1 1 d U
C20 C 0.0120(2) 0.0722(4) -0.0083(3) 0.0432(16) Uani 1 1 d U
C21 C -0.0364(2) 0.1053(3) 0.0289(3) 0.0388(16) Uani 1 1 d U
C22 C 0.1862(3) 0.4435(5) 0.2263(5) 0.100(3) Uani 1 1 d U
H22A H 0.2108 0.4350 0.2381 0.149 Uiso 1 1 calc R
H22B H 0.1726 0.4575 0.2596 0.149 Uiso 1 1 calc R
H22C H 0.1863 0.4737 0.1963 0.149 Uiso 1 1 calc R
C23 C 0.2039(3) 0.3118(6) 0.3542(5) 0.105(3) Uani 1 1 d U
H23A H 0.1886 0.2856 0.3769 0.157 Uiso 1 1 calc R
H23B H 0.2003 0.3523 0.3670 0.157 Uiso 1 1 calc R
H23C H 0.2290 0.3008 0.3595 0.157 Uiso 1 1 calc R
C24 C 0.2712(3) 0.3313(6) 0.1665(5) 0.112(4) Uani 1 1 d U
H24A H 0.2788 0.3011 0.1391 0.167 Uiso 1 1 calc R
H24B H 0.2869 0.3307 0.2002 0.167 Uiso 1 1 calc R
H24C H 0.2724 0.3698 0.1480 0.167 Uiso 1 1 calc R
C25 C 0.2034(3) 0.2381(5) -0.0708(5) 0.090(3) Uani 1 1 d U
H25A H 0.2262 0.2443 -0.0508 0.135 Uiso 1 1 calc R
H25B H 0.2001 0.2688 -0.0998 0.135 Uiso 1 1 calc R
H25C H 0.2037 0.1997 -0.0897 0.135 Uiso 1 1 calc R
C26 C 0.0938(3) 0.1863(5) -0.0865(4) 0.092(3) Uani 1 1 d U
H26A H 0.1003 0.2239 -0.1040 0.138 Uiso 1 1 calc R
H26B H 0.0682 0.1792 -0.0921 0.138 Uiso 1 1 calc R
H26C H 0.1075 0.1548 -0.1046 0.138 Uiso 1 1 calc R
C27 C 0.0984(4) 0.3664(6) -0.0206(7) 0.148(4) Uani 1 1 d DU
H27A H 0.0811 0.3627 -0.0521 0.222 Uiso 1 1 calc R
H27B H 0.1185 0.3909 -0.0331 0.222 Uiso 1 1 calc R
H27C H 0.0867 0.3845 0.0127 0.222 Uiso 1 1 calc R
C28 C 0.1551(3) -0.0382(5) 0.1432(5) 0.099(3) Uani 1 1 d U
H28A H 0.1378 -0.0618 0.1217 0.148 Uiso 1 1 calc R
H28B H 0.1553 -0.0507 0.1836 0.148 Uiso 1 1 calc R
H28C H 0.1790 -0.0435 0.1267 0.148 Uiso 1 1 calc R
C29 C 0.1885(3) 0.0196(6) 0.2853(5) 0.100(3) Uani 1 1 d U
H29A H 0.1923 0.0352 0.3241 0.150 Uiso 1 1 calc R
H29B H 0.2111 0.0037 0.2705 0.150 Uiso 1 1 calc R
H29C H 0.1706 -0.0116 0.2867 0.150 Uiso 1 1 calc R
C30 C 0.2537(2) 0.0562(5) 0.1215(5) 0.087(3) Uani 1 1 d U
H30A H 0.2510 0.0294 0.0888 0.130 Uiso 1 1 calc R
H30B H 0.2667 0.0364 0.1526 0.130 Uiso 1 1 calc R
H30C H 0.2671 0.0909 0.1093 0.130 Uiso 1 1 calc R

loop_
_atom_site_aniso_label
_atom_site_aniso_U_11
_atom_site_aniso_U_22
_atom_site_aniso_U_33
_atom_site_aniso_U_23
_atom_site_aniso_U_13
_atom_site_aniso_U_12
Mo1 0.0335(3) 0.0547(4) 0.0468(4) 0.0110(3) 0.0086(3) 0.0013(3)
Mo2 0.0254(3) 0.0409(4) 0.0392(3) 0.0041(3) 0.0035(3) 0.0009(3)
Mo3 0.0235(3) 0.0405(4) 0.0323(3) -0.0001(3) 0.0023(2) -0.0002(3)
Mo4 0.0285(3) 0.0430(4) 0.0402(3) 0.0024(3) 0.0040(3) 0.0030(3)
Mo5 0.0345(3) 0.0506(4) 0.0514(4) 0.0000(3) 0.0120(3) 0.0057(3)
Mo6 0.0366(4) 0.0565(5) 0.0482(4) 0.0036(4) 0.0159(3) 0.0011(3)
Mo7 0.0238(3) 0.0643(5) 0.0578(4) 0.0040(4) 0.0029(3) 0.0050(3)
Mo8 0.0243(3) 0.0690(5) 0.0691(5) -0.0027(4) 0.0013(3) -0.0069(4)
Mo9 0.0339(4) 0.0497(4) 0.0824(5) 0.0019(4) 0.0156(4) -0.0092(4)
Mo10 0.0336(4) 0.0492(4) 0.0666(5) -0.0109(4) 0.0042(3) -0.0086(3)
Mo11 0.0266(3) 0.0415(4) 0.0480(4) -0.0045(3) 0.0040(3) -0.0010(3)
Mo12 0.0354(4) 0.0512(4) 0.0674(5) 0.0121(4) 0.0196(3) -0.0017(3)
Co1 0.0232(5) 0.0434(6) 0.0468(6) 0.0020(5) 0.0072(4) -0.0005(4)
Co2 0.0417(6) 0.0465(7) 0.0894(8) -0.0070(6) 0.0216(6) -0.0048(6)
Co3 0.0682(13) 0.0734(14) 0.1255(17) 0.000 0.0191(12) 0.000
Co4 0.0223(6) 0.0508(9) 0.0385(7) 0.000 0.0026(6) 0.000
Co5 0.0253(5) 0.0584(7) 0.0347(5) 0.0054(5) 0.0015(4) 0.0002(5)
Co6 0.0265(5) 0.0635(7) 0.0466(6) -0.0006(5) -0.0029(4) -0.0013(5)
Co7 0.0365(6) 0.0643(8) 0.0714(7) 0.0035(6) 0.0170(6) 0.0041(6)
Co8 0.0315(5) 0.0494(6) 0.0352(5) -0.0038(5) 0.0041(4) -0.0011(5)
Cl1 0.0543(16) 0.138(3) 0.158(3) 0.007(2) 0.0456(18) 0.0041(19)
O1 0.023(2) 0.046(2) 0.065(2) 0.004(2) 0.008(2) -0.004(2)
O2 0.025(2) 0.049(2) 0.042(2) 0.000(2) 0.0048(18) 0.005(2)
O3 0.031(2) 0.049(2) 0.048(2) 0.005(2) 0.0087(19) 0.000(2)
O4 0.024(2) 0.044(2) 0.041(2) -0.001(2) 0.0032(18) -0.0029(19)
O5 0.035(2) 0.045(3) 0.049(2) 0.006(2) 0.007(2) -0.001(2)
O6 0.031(2) 0.048(2) 0.037(2) 0.004(2) 0.0077(19) -0.001(2)
O7 0.034(2) 0.058(3) 0.039(2) 0.008(2) 0.003(2) 0.000(2)
O8 0.025(2) 0.040(2) 0.035(2) -0.001(2) 0.0043(18) -0.001(2)
O9 0.033(2) 0.038(2) 0.049(2) -0.006(2) 0.010(2) 0.005(2)
O10 0.043(3) 0.046(3) 0.067(3) -0.007(3) 0.014(3) 0.007(3)
O11 0.022(2) 0.049(3) 0.031(2) -0.001(2) 0.0022(18) -0.001(2)
O12 0.028(2) 0.048(3) 0.038(2) 0.004(2) 0.0044(19) -0.002(2)
O13 0.033(2) 0.043(2) 0.035(2) -0.002(2) 0.0012(19) 0.004(2)
O14 0.076(4) 0.052(3) 0.061(3) 0.001(3) -0.018(3) -0.005(3)
O15 0.040(2) 0.048(3) 0.041(2) 0.000(2) 0.009(2) -0.001(2)
O16 0.063(3) 0.073(4) 0.053(3) -0.001(3) 0.025(3) 0.003(3)
O17 0.032(3) 0.100(5) 0.075(4) 0.013(4) 0.001(3) 0.018(3)
O18 0.026(3) 0.087(4) 0.092(4) -0.011(4) 0.000(3) -0.012(3)
O19 0.051(3) 0.058(4) 0.083(4) -0.019(3) 0.010(3) -0.017(3)
O20 0.026(2) 0.052(3) 0.057(3) -0.002(2) -0.005(2) -0.009(2)
O21 0.033(2) 0.047(3) 0.060(2) -0.002(2) 0.011(2) -0.004(2)
O22 0.043(3) 0.046(3) 0.074(3) 0.002(2) 0.018(2) 0.001(2)
O23 0.031(2) 0.060(3) 0.061(3) 0.010(2) 0.014(2) 0.001(2)
O24 0.031(2) 0.061(3) 0.062(3) -0.003(3) 0.007(2) 0.009(2)
O25 0.036(2) 0.050(3) 0.076(3) 0.004(3) 0.019(2) -0.004(2)
O26 0.043(3) 0.053(3) 0.083(3) -0.011(3) 0.017(3) -0.013(3)
O27 0.052(3) 0.060(4) 0.095(4) 0.001(3) 0.017(3) -0.024(3)
O28 0.049(3) 0.055(3) 0.084(4) 0.019(3) 0.024(3) -0.003(3)
O29 0.045(3) 0.052(3) 0.066(3) 0.021(3) 0.017(2) 0.009(3)
O30 0.042(3) 0.082(4) 0.046(3) 0.010(3) 0.005(2) 0.012(3)
O31 0.029(2) 0.058(3) 0.052(3) 0.015(2) -0.003(2) 0.007(2)
O32 0.037(2) 0.042(3) 0.052(3) 0.005(2) 0.012(2) 0.008(2)
O33 0.043(3) 0.054(3) 0.045(3) 0.002(3) 0.008(2) 0.004(3)
O34 0.026(2) 0.063(3) 0.096(3) -0.002(3) 0.008(3) -0.009(3)
O35 0.028(2) 0.064(3) 0.069(3) 0.002(3) 0.007(2) -0.005(2)
O36 0.026(2) 0.060(3) 0.055(3) -0.001(2) -0.002(2) 0.000(2)
O37 0.058(3) 0.059(4) 0.060(3) -0.007(3) 0.021(3) 0.017(3)
O38 0.028(2) 0.053(3) 0.039(2) 0.002(2) -0.0045(19) 0.006(2)
O39 0.036(3) 0.072(3) 0.071(3) 0.000(3) -0.004(2) -0.008(3)
O40 0.046(3) 0.064(3) 0.057(3) 0.014(3) 0.023(2) 0.001(3)
O41 0.043(3) 0.063(3) 0.045(3) 0.006(2) 0.004(2) 0.006(3)
N2 0.080(4) 0.066(4) 0.123(5) -0.002(4) 0.049(4) -0.001(4)
N3 0.050(3) 0.051(3) 0.075(3) 0.010(3) 0.017(3) 0.002(3)
N4 0.039(3) 0.053(3) 0.079(4) 0.018(3) 0.019(3) -0.002(3)
N5 0.027(3) 0.072(3) 0.058(3) 0.001(3) -0.010(3) -0.004(3)
N6 0.030(3) 0.063(3) 0.048(3) -0.005(3) -0.010(2) 0.004(3)
N7 0.031(3) 0.062(3) 0.043(3) 0.000(3) 0.004(2) 0.005(3)
N8 0.029(3) 0.073(4) 0.039(3) 0.007(3) -0.007(3) -0.001(3)
N9 0.050(3) 0.053(3) 0.040(3) -0.007(3) 0.008(3) 0.000(3)
N10 0.035(3) 0.047(3) 0.035(3) -0.008(2) -0.001(2) -0.004(3)
N11 0.034(3) 0.051(3) 0.040(3) -0.007(3) 0.002(2) 0.004(3)
N12 0.043(3) 0.054(4) 0.033(3) -0.001(3) -0.004(3) 0.003(3)
C1 0.101(5) 0.076(5) 0.157(6) 0.013(5) 0.057(5) -0.017(5)
C2 0.077(4) 0.050(4) 0.120(5) 0.011(4) 0.044(4) -0.012(4)
N1 0.070(4) 0.061(4) 0.104(4) 0.013(3) 0.032(3) 0.002(3)
C3 0.070(4) 0.062(4) 0.113(5) 0.019(4) 0.037(4) -0.006(4)
C4 0.099(6) 0.080(6) 0.155(7) 0.027(6) 0.055(6) -0.011(6)
C5 0.116(6) 0.074(6) 0.158(6) 0.027(6) 0.053(6) -0.013(5)
C6 0.061(4) 0.056(4) 0.093(4) 0.004(4) 0.038(4) -0.008(4)
C7 0.059(5) 0.065(5) 0.083(5) 0.006(4) 0.021(4) -0.009(4)
C8 0.037(3) 0.081(4) 0.065(4) 0.002(4) -0.012(3) -0.006(4)
C9 0.038(4) 0.091(6) 0.079(5) 0.008(5) -0.021(4) -0.002(4)
C10 0.044(4) 0.095(5) 0.076(5) 0.005(5) -0.022(4) 0.001(4)
C11 0.040(4) 0.085(5) 0.063(4) 0.003(4) -0.009(4) -0.005(4)
C12 0.039(3) 0.064(4) 0.047(4) 0.000(3) -0.013(3) -0.004(3)
C13 0.033(3) 0.062(4) 0.038(3) 0.000(3) -0.009(3) 0.004(3)
C14 0.032(3) 0.059(4) 0.035(4) 0.000(3) 0.002(3) 0.001(3)
C15 0.051(4) 0.059(4) 0.053(4) -0.006(3) 0.007(3) 0.005(3)
C16 0.059(4) 0.066(5) 0.055(4) -0.019(4) 0.012(4) -0.001(4)
C17 0.061(4) 0.072(5) 0.038(4) -0.017(4) 0.008(4) -0.005(4)
C18 0.056(4) 0.063(4) 0.047(4) -0.007(4) 0.009(3) 0.001(4)
C19 0.042(3) 0.051(4) 0.040(3) -0.002(3) 0.002(3) 0.005(3)
C20 0.047(3) 0.047(4) 0.036(3) -0.006(3) 0.003(3) 0.000(3)
C21 0.036(3) 0.044(4) 0.036(3) 0.002(3) -0.001(3) -0.003(3)
C22 0.111(7) 0.080(6) 0.107(7) -0.014(6) 0.014(6) -0.040(6)
C23 0.080(7) 0.122(8) 0.113(7) -0.030(7) -0.021(6) 0.009(7)
C24 0.044(5) 0.148(9) 0.143(8) 0.019(8) -0.009(6) -0.017(6)
C25 0.087(6) 0.086(7) 0.097(7) 0.000(6) 0.050(6) -0.009(6)
C26 0.104(7) 0.101(7) 0.070(6) 0.006(5) -0.001(5) 0.030(6)
C27 0.118(8) 0.163(9) 0.164(8) 0.009(8) 0.009(8) -0.024(8)
C28 0.102(7) 0.084(7) 0.110(7) 0.015(6) 0.035(6) 0.002(6)
C29 0.069(6) 0.103(7) 0.129(7) 0.035(6) -0.015(6) -0.001(6)
C30 0.052(5) 0.105(7) 0.103(6) -0.017(6) 0.014(5) 0.041(5)

loop_
_atom_type_symbol
_atom_type_description
_atom_type_scat_dispersion_real
_atom_type_scat_dispersion_imag
_atom_type_scat_source
C C 0.0033 0.0016 'International Tables Vol C Tables 4.2.6.8 and 6.1.1.4'
H H 0.0000 0.0000 'International Tables Vol C Tables 4.2.6.8 and 6.1.1.4'
Cl Cl 0.1484 0.1585 'International Tables Vol C Tables 4.2.6.8 and 6.1.1.4'
Co Co 0.3494 0.9721 'International Tables Vol C Tables 4.2.6.8 and 6.1.1.4'
Mo Mo -1.6832 0.6857 'International Tables Vol C Tables 4.2.6.8 and 6.1.1.4'
N N 0.0061 0.0033 'International Tables Vol C Tables 4.2.6.8 and 6.1.1.4'
O O 0.0106 0.0060 'International Tables Vol C Tables 4.2.6.8 and 6.1.1.4'

loop_
_geom_angle_atom_site_label_1
_geom_angle_atom_site_label_2
_geom_angle_atom_site_label_3
_geom_angle
_geom_angle_site_symmetry_1
_geom_angle_site_symmetry_3
O3 Mo1 Mo2 99.83(12) . .
O5 Mo1 Mo2 48.02(14) . .
O5 Mo1 O3 89.79(19) . .
O5 Mo1 O29 87.7(2) . .
O5 Mo1 O41 163.3(2) . .
O6 Mo1 Mo2 48.38(14) . .
O6 Mo1 O3 85.11(19) . .
O6 Mo1 O5 93.4(2) . .
O6 Mo1 O29 158.0(2) . .
O6 Mo1 O41 86.6(2) . .
O29 Mo1 Mo2 135.62(16) . .
O29 Mo1 O3 72.9(2) . .
O30 Mo1 Mo2 100.40(17) . .
O30 Mo1 O3 159.7(2) . .
O30 Mo1 O5 105.0(2) . .
O30 Mo1 O6 107.4(2) . .
O30 Mo1 O29 93.5(2) . .
O30 Mo1 O41 90.9(2) . .
O41 Mo1 Mo2 134.91(15) . .
O41 Mo1 O3 73.56(19) . .
O41 Mo1 O29 86.2(2) . .
O4 Mo2 Mo1 99.06(12) . .
O5 Mo2 Mo1 49.90(15) . .
O5 Mo2 O4 89.46(19) . .
O5 Mo2 O6 94.7(2) . .
O5 Mo2 O8 163.93(19) . .
O5 Mo2 O9 88.4(2) . .
O6 Mo2 Mo1 47.87(14) . .
O6 Mo2 O4 84.16(18) . .
O6 Mo2 O8 88.74(18) . .
O6 Mo2 O9 159.74(19) . .
O7 Mo2 Mo1 99.67(15) . .
O7 Mo2 O4 160.47(19) . .
O7 Mo2 O5 106.9(2) . .
O7 Mo2 O6 104.5(2) . .
O7 Mo2 O8 87.3(2) . .
O7 Mo2 O9 93.6(2) . .
O8 Mo2 Mo1 136.53(12) . .
O8 Mo2 O4 75.27(17) . .
O9 Mo2 Mo1 138.23(14) . .
O9 Mo2 O4 75.85(18) . .
O9 Mo2 O8 83.14(18) . .
O4 Mo3 Mo4 97.05(12) . .
O8 Mo3 Mo4 136.99(12) . .
O8 Mo3 O4 75.91(17) . .
O8 Mo3 O11 83.01(17) . .
O11 Mo3 Mo4 136.84(12) . .
O11 Mo3 O4 74.66(17) . .
O12 Mo3 Mo4 100.72(16) . .
O12 Mo3 O4 160.6(2) . .
O12 Mo3 O8 95.9(2) . .
O12 Mo3 O11 87.0(2) . .
O12 Mo3 O13 109.4(2) . .
O12 Mo3 O38 101.6(2) . .
O13 Mo3 Mo4 48.59(13) . .
O13 Mo3 O4 88.20(19) . .
O13 Mo3 O8 88.49(18) . .
O13 Mo3 O11 162.26(19) . .
O13 Mo3 O38 93.23(19) . .
O38 Mo3 Mo4 47.03(14) . .
O38 Mo3 O4 84.93(19) . .
O38 Mo3 O8 160.7(2) . .
O38 Mo3 O11 89.82(19) . .
O2 Mo4 Mo3 100.69(13) . .
O13 Mo4 Mo3 47.56(13) . .
O13 Mo4 O2 90.29(18) . .
O13 Mo4 O31 163.6(2) . .
O13 Mo4 O32 87.19(19) . .
O31 Mo4 Mo3 135.82(15) . .
O31 Mo4 O2 73.40(18) . .
O31 Mo4 O32 86.9(2) . .
O32 Mo4 Mo3 134.73(14) . .
O32 Mo4 O2 74.14(18) . .
O33 Mo4 Mo3 101.00(17) . .
O33 Mo4 O2 158.3(2) . .
O33 Mo4 O13 105.2(2) . .
O33 Mo4 O31 90.2(2) . .
O33 Mo4 O32 91.2(2) . .
O33 Mo4 O38 106.1(2) . .
O38 Mo4 Mo3 48.24(13) . .
O38 Mo4 O2 87.72(19) . .
O38 Mo4 O13 93.41(19) . .
O38 Mo4 O31 87.6(2) . .
O38 Mo4 O32 161.9(2) . .
O2 Mo5 Mo6 98.41(13) . .
O15 Mo5 Mo6 47.83(14) . .
O15 Mo5 O2 86.12(18) . .
O15 Mo5 O23 94.6(2) . .
O15 Mo5 O24 160.2(2) . .
O15 Mo5 O32 85.4(2) . .
O23 Mo5 Mo6 49.23(15) . .
O23 Mo5 O2 88.5(2) . .
O23 Mo5 O24 86.5(2) . .
O23 Mo5 O32 162.9(2) . .
O24 Mo5 Mo6 135.57(16) . .
O24 Mo5 O2 74.11(18) . .
O24 Mo5 O32 87.9(2) . .
O32 Mo5 Mo6 133.20(14) . .
O32 Mo5 O2 74.44(19) . .
O37 Mo5 Mo6 100.9(2) . .
O37 Mo5 O2 160.6(2) . .
O37 Mo5 O15 105.7(2) . .
O37 Mo5 O23 105.4(2) . .
O37 Mo5 O24 93.0(2) . .
O37 Mo5 O32 91.0(2) . .
O3 Mo6 Mo5 99.47(13) . .
O15 Mo6 Mo5 47.89(15) . .
O15 Mo6 O3 87.81(19) . .
O15 Mo6 O23 93.6(2) . .
O15 Mo6 O40 160.9(2) . .
O15 Mo6 O41 86.8(2) . .
O16 Mo6 Mo5 101.3(2) . .
O16 Mo6 O3 159.2(2) . .
O16 Mo6 O15 106.5(3) . .
O16 Mo6 O23 105.1(3) . .
O16 Mo6 O40 91.5(3) . .
O16 Mo6 O41 91.6(3) . .
O23 Mo6 Mo5 48.08(15) . .
O23 Mo6 O3 88.5(2) . .
O23 Mo6 O40 87.7(2) . .
O23 Mo6 O41 162.4(2) . .
O40 Mo6 Mo5 135.70(16) . .
O40 Mo6 O3 73.18(19) . .
O41 Mo6 Mo5 134.71(15) . .
O41 Mo6 O3 73.87(19) . .
O41 Mo6 O40 86.3(2) . .
O2 Mo7 Mo8 99.19(14) . .
O17 Mo7 Mo8 100.9(2) . .
O17 Mo7 O2 159.9(3) . .
O17 Mo7 O24 91.7(3) . .
O17 Mo7 O31 91.6(3) . .
O17 Mo7 O35 104.4(3) . .
O17 Mo7 O36 105.7(3) . .
O24 Mo7 Mo8 135.70(15) . .
O24 Mo7 O2 74.53(18) . .
O24 Mo7 O31 86.8(2) . .
O31 Mo7 Mo8 134.36(15) . .
O31 Mo7 O2 73.40(18) . .
O35 Mo7 Mo8 48.00(16) . .
O35 Mo7 O2 89.9(2) . .
O35 Mo7 O24 87.8(2) . .
O35 Mo7 O31 163.2(2) . .
O36 Mo7 Mo8 47.34(16) . .
O36 Mo7 O2 87.19(19) . .
O36 Mo7 O24 161.7(2) . .
O36 Mo7 O31 87.0(2) . .
O36 Mo7 O35 93.2(2) . .
O1 Mo8 Mo7 98.55(14) . .
O18 Mo8 Mo7 101.6(2) . .
O18 Mo8 O1 159.7(3) . .
O18 Mo8 O34 92.6(3) . .
O18 Mo8 O35 105.7(3) . .
O18 Mo8 O36 105.4(3) . .
O18 Mo8 O39 90.9(3) . .
O34 Mo8 Mo7 135.45(17) . .
O34 Mo8 O1 74.3(2) . .
O35 Mo8 Mo7 48.35(16) . .
O35 Mo8 O1 89.4(2) . .
O35 Mo8 O34 87.2(2) . .
O35 Mo8 O39 162.5(2) . .
O36 Mo8 Mo7 47.67(16) . .
O36 Mo8 O1 86.60(19) . .
O36 Mo8 O34 160.9(2) . .
O36 Mo8 O35 93.9(2) . .
O36 Mo8 O39 86.7(2) . .
O39 Mo8 Mo7 134.34(16) . .
O39 Mo8 O1 73.2(2) . .
O39 Mo8 O34 86.6(2) . .
O1 Mo9 Mo12 99.68(14) . .
O22 Mo9 Mo12 48.02(16) . .
O22 Mo9 O1 87.9(2) . .
O22 Mo9 O25 94.3(2) . .
O22 Mo9 O26 86.1(2) . .
O22 Mo9 O34 162.1(2) . .
O25 Mo9 Mo12 48.26(16) . .
O25 Mo9 O1 89.9(2) . .
O25 Mo9 O26 163.3(2) . .
O25 Mo9 O34 87.3(2) . .
O26 Mo9 Mo12 134.08(16) . .
O26 Mo9 O1 73.4(2) . .
O26 Mo9 O34 87.4(2) . .
O27 Mo9 Mo12 101.1(2) . .
O27 Mo9 O1 159.2(3) . .
O27 Mo9 O22 106.0(3) . .
O27 Mo9 O25 104.1(3) . .
O27 Mo9 O26 91.8(3) . .
O27 Mo9 O34 90.8(3) . .
O34 Mo9 Mo12 135.52(17) . .
O34 Mo9 O1 74.2(2) . .
O1 Mo10 Mo11 100.90(13) . .
O19 Mo10 Mo11 100.30(19) . .
O19 Mo10 O1 158.7(2) . .
O19 Mo10 O20 104.2(3) . .
O19 Mo10 O21 106.2(3) . .
O19 Mo10 O26 90.6(3) . .
O19 Mo10 O39 93.5(3) . .
O20 Mo10 Mo11 48.03(14) . .
O20 Mo10 O1 91.7(2) . .
O20 Mo10 O26 164.5(2) . .
O20 Mo10 O39 88.2(2) . .
O21 Mo10 Mo11 48.51(15) . .
O21 Mo10 O1 86.3(2) . .
O21 Mo10 O20 94.1(2) . .
O21 Mo10 O26 85.9(2) . .
O21 Mo10 O39 158.8(2) . .
O26 Mo10 Mo11 134.39(17) . .
O26 Mo10 O1 72.8(2) . .
O39 Mo10 Mo11 136.05(17) . .
O39 Mo10 O1 72.6(2) . .
O39 Mo10 O26 86.4(2) . .
O4 Mo11 Mo10 96.83(12) . .
O9 Mo11 Mo10 135.46(13) . .
O9 Mo11 O4 74.74(17) . .
O10 Mo11 Mo10 100.52(19) . .
O10 Mo11 O4 161.4(2) . .
O10 Mo11 O9 88.2(2) . .
O10 Mo11 O11 95.7(2) . .
O10 Mo11 O20 107.2(2) . .
O10 Mo11 O21 103.6(2) . .
O11 Mo11 Mo10 138.86(13) . .
O11 Mo11 O4 75.17(17) . .
O11 Mo11 O9 82.21(18) . .
O20 Mo11 Mo10 48.84(15) . .
O20 Mo11 O4 89.22(19) . .
O20 Mo11 O9 163.5(2) . .
O20 Mo11 O11 90.28(19) . .
O20 Mo11 O21 94.1(2) . .
O21 Mo11 Mo10 47.68(15) . .
O21 Mo11 O4 83.32(19) . .
O21 Mo11 O9 87.8(2) . .
O21 Mo11 O11 158.00(19) . .
O3 Mo12 Mo9 98.18(13) . .
O22 Mo12 Mo9 47.83(17) . .
O22 Mo12 O3 86.9(2) . .
O22 Mo12 O25 94.1(2) . .
O22 Mo12 O29 86.9(2) . .
O22 Mo12 O40 161.0(2) . .
O25 Mo12 Mo9 48.35(16) . .
O25 Mo12 O3 89.0(2) . .
O25 Mo12 O29 163.2(2) . .
O25 Mo12 O40 87.8(2) . .
O28 Mo12 Mo9 101.3(2) . .
O28 Mo12 O3 160.5(3) . .
O28 Mo12 O22 105.7(3) . .
O28 Mo12 O25 104.7(3) . .
O28 Mo12 O29 91.2(3) . .
O28 Mo12 O40 92.1(3) . .
O29 Mo12 Mo9 134.68(16) . .
O29 Mo12 O3 74.3(2) . .
O29 Mo12 O40 85.9(2) . .
O40 Mo12 Mo9 136.05(16) . .
O40 Mo12 O3 74.26(19) . .
O2 Co1 O1 108.8(2) . .
O2 Co1 O3 109.1(2) . .
O3 Co1 O1 108.2(2) . .
O4 Co1 O1 109.8(2) . .
O4 Co1 O2 110.1(2) . .
O4 Co1 O3 110.85(19) . .
O5 Co2 O21 86.7(2) . .
O5 Co2 O22 90.6(2) . .
O5 Co2 N1 153.5(2) . .
O21 Co2 N1 119.8(2) . .
O22 Co2 O21 88.8(2) . .
O22 Co2 N1 89.5(2) . .
N3 Co2 O5 107.2(2) . .
N3 Co2 O21 86.0(2) . .
N3 Co2 O22 161.0(3) . .
N3 Co2 N1 77.4(3) . .
O9 Co3 Co4 48.80(15) . .
O9 Co3 Co4 48.80(15) 4 .
O9 Co3 O9 97.6(3) 4 .
O9 Co3 N4 90.5(2) 4 4
O9 Co3 N4 90.5(2) . .
O9 Co3 N4 170.7(2) . 4
O9 Co3 N4 170.7(2) 4 .
N4 Co3 Co4 139.1(2) . .
N4 Co3 Co4 139.1(2) 4 .
N4 Co3 N4 81.7(4) . 4
Co3 Co4 Co5 119.62(3) . .
Co3 Co4 Co5 119.62(3) . 4
Co5 Co4 Co5 120.76(7) 4 .
O8 Co4 Co3 125.36(13) . .
O8 Co4 Co3 125.36(13) 4 .
O8 Co4 Co5 98.20(13) . .
O8 Co4 Co5 98.20(13) 4 4
O8 Co4 Co5 44.38(12) 4 .
O8 Co4 Co5 44.38(12) . 4
O8 Co4 O8 109.3(3) . 4
O8 Co4 O9 163.21(18) 4 .
O8 Co4 O9 163.21(18) . 4
O8 Co4 O9 81.48(17) . .
O8 Co4 O9 81.48(17) 4 4
O9 Co4 Co3 45.65(13) 4 .
O9 Co4 Co3 45.65(13) . .
O9 Co4 Co5 98.45(13) . 4
O9 Co4 Co5 122.96(13) . .
O9 Co4 Co5 98.45(13) 4 .
O9 Co4 Co5 122.96(13) 4 4
O9 Co4 O9 91.3(3) . 4
O11 Co4 Co3 99.29(14) 4 .
O11 Co4 Co3 99.29(14) . .
O11 Co4 Co5 123.58(13) . 4
O11 Co4 Co5 44.54(12) 4 4
O11 Co4 Co5 44.54(12) . .
O11 Co4 Co5 123.58(13) 4 .
O11 Co4 O8 80.38(17) . .
O11 Co4 O8 80.38(17) 4 4
O11 Co4 O8 88.87(17) . 4
O11 Co4 O8 88.87(17) 4 .
O11 Co4 O9 113.45(18) 4 .
O11 Co4 O9 80.08(18) . .
O11 Co4 O9 80.08(18) 4 4
O11 Co4 O9 113.45(18) . 4
O11 Co4 O11 161.4(3) . 4
O7 Co5 Co4 77.48(12) 4 .
O8 Co5 Co4 46.08(12) 4 .
O8 Co5 O7 73.39(17) 4 4
O8 Co5 O11 91.95(17) 4 .
O8 Co5 O12 87.92(17) 4 .
O8 Co5 N7 171.8(2) 4 .
O8 Co5 N11 97.2(2) 4 4
O11 Co5 Co4 45.92(12) . .
O11 Co5 O7 91.51(18) . 4
O11 Co5 O12 72.81(18) . .
O11 Co5 N7 93.9(2) . .
O11 Co5 N11 170.3(2) . 4
O12 Co5 Co4 77.97(12) . .
O12 Co5 O7 155.35(17) . 4
N7 Co5 Co4 139.19(18) . .
N7 Co5 O7 100.7(2) . 4
N7 Co5 O12 99.3(2) . .
N7 Co5 N11 76.6(2) . 4
N11 Co5 Co4 142.97(17) 4 .
N11 Co5 O7 88.0(2) 4 4
N11 Co5 O12 110.6(2) 4 .
O20 Co6 O38 90.0(2) . .
O20 Co6 N5 136.3(2) . .
O20 Co6 N6 101.7(2) . .
O36 Co6 O20 93.7(2) . .
O36 Co6 O38 92.0(2) . .
O36 Co6 N5 88.8(2) . .
O36 Co6 N6 164.1(2) . .
O38 Co6 N5 133.5(2) . .
O38 Co6 N6 91.7(2) . .
N6 Co6 N5 77.5(2) . .
O23 Co7 Cl1 118.27(19) . .
O23 Co7 O25 98.0(2) . .
O23 Co7 O35 97.1(2) . .
O25 Co7 Cl1 121.72(19) . .
O25 Co7 O35 96.7(2) . .
O35 Co7 Cl1 119.79(18) . .
O6 Co8 N9 112.7(2) . .
O13 Co8 O6 81.13(18) . .
O13 Co8 O14 83.8(2) . .
O13 Co8 N9 164.3(2) . .
O14 Co8 O6 158.9(2) . .
O14 Co8 N9 84.5(2) . .
O15 Co8 O6 82.79(19) . .
O15 Co8 O13 90.06(19) . .
O15 Co8 O14 111.9(2) . .
O15 Co8 N9 84.7(2) . .
O15 Co8 N10 144.8(2) . .
N10 Co8 O6 78.9(2) . .
N10 Co8 O13 116.1(2) . .
N10 Co8 O14 94.8(2) . .
N10 Co8 N9 75.3(2) . .
Mo8 O1 Mo10 102.3(2) . .
Mo9 O1 Mo8 102.53(19) . .
Mo9 O1 Mo10 103.1(2) . .
Co1 O1 Mo8 116.9(2) . .
Co1 O1 Mo9 115.9(2) . .
Co1 O1 Mo10 114.2(2) . .
Mo4 O2 Mo5 102.2(2) . .
Mo7 O2 Mo4 102.98(19) . .
Mo7 O2 Mo5 101.87(18) . .
Co1 O2 Mo4 114.3(2) . .
Co1 O2 Mo5 116.8(2) . .
Co1 O2 Mo7 116.6(2) . .
Mo6 O3 Mo1 101.3(2) . .
Mo12 O3 Mo1 102.3(2) . .
Mo12 O3 Mo6 103.15(19) . .
Co1 O3 Mo1 113.7(2) . .
Co1 O3 Mo6 116.1(2) . .
Co1 O3 Mo12 118.1(2) . .
Mo2 O4 Mo3 99.96(18) . .
Mo2 O4 Mo11 101.10(19) . .
Mo3 O4 Mo11 99.81(17) . .
Co1 O4 Mo2 116.6(2) . .
Co1 O4 Mo3 117.9(2) . .
Co1 O4 Mo11 118.3(2) . .
Mo1 O5 Co2 135.3(2) . .
Mo2 O5 Mo1 82.1(2) . .
Mo2 O5 Co2 139.6(3) . .
Mo1 O6 Mo2 83.7(2) . .
Mo1 O6 Co8 137.0(2) . .
Mo2 O6 Co8 139.3(2) . .
Mo2 O7 Co5 99.9(2) . 4
Mo2 O8 Co4 96.08(19) . .
Mo3 O8 Mo2 107.68(19) . .
Mo3 O8 Co4 97.13(18) . .
Mo3 O8 Co5 152.5(3) . 4
Co5 O8 Mo2 98.06(18) 4 .
Co5 O8 Co4 89.54(17) 4 .
Mo2 O9 Mo11 107.2(2) . .
Mo2 O9 Co4 96.1(2) . .
Mo11 O9 Co4 96.1(2) . .
Co3 O9 Mo2 151.4(3) . .
Co3 O9 Mo11 100.9(2) . .
Co3 O9 Co4 85.55(18) . .
Mo3 O11 Co4 96.04(18) . .
Mo11 O11 Mo3 108.94(19) . .
Mo11 O11 Co4 98.5(2) . .
Mo11 O11 Co5 150.3(2) . .
Co5 O11 Mo3 98.5(2) . .
Co5 O11 Co4 89.53(17) . .
Mo3 O12 Co5 100.7(2) . .
Mo3 O13 Mo4 83.86(17) . .
Mo3 O13 Co8 143.1(3) . .
Mo4 O13 Co8 131.9(2) . .
Mo5 O15 Co8 135.9(3) . .
Mo6 O15 Mo5 84.29(19) . .
Mo6 O15 Co8 139.7(3) . .
Mo10 O20 Co6 133.7(2) . .
Mo11 O20 Mo10 83.1(2) . .
Mo11 O20 Co6 138.1(3) . .
Mo10 O21 Mo11 83.8(2) . .
Mo10 O21 Co2 136.2(3) . .
Mo11 O21 Co2 139.9(3) . .
Mo9 O22 Mo12 84.1(2) . .
Mo9 O22 Co2 136.5(3) . .
Mo12 O22 Co2 138.8(3) . .
Mo5 O23 Mo6 82.7(2) . .
Co7 O23 Mo5 137.7(3) . .
Co7 O23 Mo6 135.1(3) . .
Mo7 O24 Mo5 108.6(2) . .
C30 O24 Mo5 122.1(5) . .
C30 O24 Mo7 123.2(5) . .
Mo9 O25 Co7 136.1(3) . .
Mo12 O25 Mo9 83.4(2) . .
Mo12 O25 Co7 135.3(3) . .
Mo9 O26 Mo10 109.9(3) . .
C22 O26 Mo9 122.1(6) . .
C22 O26 Mo10 121.7(6) . .
Mo1 O29 Mo12 109.5(2) . .
C27 O29 Mo1 122.8(7) . .
C27 O29 Mo12 116.5(8) . .
Mo4 O31 Mo7 109.3(2) . .
C29 O31 Mo4 125.8(6) . .
C29 O31 Mo7 124.5(6) . .
Mo5 O32 Mo4 108.4(2) . .
C28 O32 Mo4 122.7(5) . .
C28 O32 Mo5 121.4(5) . .
Mo8 O34 Mo9 107.9(2) . .
C24 O34 Mo8 124.7(7) . .
C24 O34 Mo9 120.5(6) . .
Mo7 O35 Co7 134.6(3) . .
Mo8 O35 Mo7 83.7(2) . .
Mo8 O35 Co7 136.5(3) . .
Mo7 O36 Co6 135.4(3) . .
Mo8 O36 Mo7 84.99(19) . .
Mo8 O36 Co6 138.7(3) . .
Mo3 O38 Co6 139.4(3) . .
Mo4 O38 Mo3 84.74(19) . .
Mo4 O38 Co6 135.1(2) . .
Mo8 O39 Mo10 110.8(3) . .
C23 O39 Mo8 122.9(6) . .
C23 O39 Mo10 121.7(6) . .
Mo12 O40 Mo6 108.5(2) . .
C25 O40 Mo6 119.3(6) . .
C25 O40 Mo12 126.4(6) . .
Mo1 O41 Mo6 110.2(2) . .
C26 O41 Mo1 123.8(6) . .
C26 O41 Mo6 121.0(6) . .
C6 N2 C7 100.5(8) . .
N4 N3 Co2 138.1(6) . .
C6 N3 Co2 117.1(6) . .
C6 N3 N4 104.3(7) . .
N3 N4 Co3 140.2(6) . .
C7 N4 Co3 110.6(6) . .
C7 N4 N3 106.1(7) . .
C8 N5 Co6 128.2(6) . .
C12 N5 Co6 113.8(5) . .
C12 N5 C8 117.8(7) . .
N7 N6 Co6 136.9(5) . .
C13 N6 Co6 116.7(5) . .
C13 N6 N7 105.5(6) . .
N6 N7 Co5 137.9(5) . .
C14 N7 Co5 117.5(5) . .
C14 N7 N6 104.5(6) . .
C14 N8 C13 100.5(6) . .
C15 N9 Co8 126.4(5) . .
C19 N9 Co8 115.7(5) . .
C19 N9 C15 117.9(7) . .
N11 N10 Co8 135.5(4) . .
N11 N10 C20 107.4(6) . .
C20 N10 Co8 116.9(5) . .
N10 N11 Co5 138.8(5) . 4
C21 N11 Co5 115.4(5) . 4
C21 N11 N10 104.9(5) . .
C21 N12 C20 101.9(6) . .
C2 C1 H1 120.0 . .
C2 C1 C5 120.0 . .
C5 C1 H1 120.0 . .
C1 C2 C6 126.7(6) . .
N1 C2 C1 120.0 . .
N1 C2 C6 113.3(6) . .
C2 N1 Co2 113.3(3) . .
C2 N1 C3 120.0 . .
C3 N1 Co2 126.5(3) . .
N1 C3 H3 120.0 . .
C4 C3 N1 120.0 . .
C4 C3 H3 120.0 . .
C3 C4 H4 120.0 . .
C3 C4 C5 120.0 . .
C5 C4 H4 120.0 . .
C1 C5 H5 120.0 . .
C4 C5 C1 120.0 . .
C4 C5 H5 120.0 . .
N2 C6 N3 114.5(8) . .
N2 C6 C2 126.4(9) . .
N3 C6 C2 118.7(8) . .
N2 C7 C7 127.7(6) . 4
N4 C7 N2 114.4(8) . .
N4 C7 C7 117.7(5) . 4
N5 C8 H8 118.9 . .
C9 C8 N5 122.1(9) . .
C9 C8 H8 118.9 . .
C8 C9 H9 119.6 . .
C8 C9 C10 120.8(9) . .
C10 C9 H9 119.6 . .
C9 C10 H10 120.6 . .
C11 C10 C9 118.7(9) . .
C11 C10 H10 120.6 . .
C10 C11 H11 120.7 . .
C10 C11 C12 118.7(9) . .
C12 C11 H11 120.7 . .
N5 C12 C11 121.8(7) . .
N5 C12 C13 114.5(7) . .
C11 C12 C13 123.2(8) . .
N6 C13 N8 114.6(6) . .
N6 C13 C12 117.3(7) . .
N8 C13 C12 128.0(7) . .
N7 C14 C21 113.8(6) . 4
N8 C14 N7 115.0(6) . .
N8 C14 C21 130.7(7) . 4
N9 C15 H15 119.0 . .
C16 C15 N9 121.9(8) . .
C16 C15 H15 119.0 . .
C15 C16 H16 120.2 . .
C15 C16 C17 119.6(8) . .
C17 C16 H16 120.2 . .
C16 C17 H17 120.1 . .
C16 C17 C18 119.8(7) . .
C18 C17 H17 120.1 . .
C17 C18 H18 121.5 . .
C17 C18 C19 117.0(8) . .
C19 C18 H18 121.5 . .
N9 C19 C18 123.6(7) . .
N9 C19 C20 113.2(6) . .
C18 C19 C20 123.2(7) . .
N10 C20 N12 111.1(6) . .
N10 C20 C19 118.8(7) . .
N12 C20 C19 130.1(7) . .
N11 C21 C14 115.9(6) . 4
N12 C21 N11 114.7(6) . .
N12 C21 C14 129.4(7) . 4
O26 C22 H22A 109.5 . .
O26 C22 H22B 109.5 . .
O26 C22 H22C 109.5 . .
H22A C22 H22B 109.5 . .
H22A C22 H22C 109.5 . .
H22B C22 H22C 109.5 . .
O39 C23 H23A 109.5 . .
O39 C23 H23B 109.5 . .
O39 C23 H23C 109.5 . .
H23A C23 H23B 109.5 . .
H23A C23 H23C 109.5 . .
H23B C23 H23C 109.5 . .
O34 C24 H24A 109.5 . .
O34 C24 H24B 109.5 . .
O34 C24 H24C 109.5 . .
H24A C24 H24B 109.5 . .
H24A C24 H24C 109.5 . .
H24B C24 H24C 109.5 . .
O40 C25 H25A 109.5 . .
O40 C25 H25B 109.5 . .
O40 C25 H25C 109.5 . .
H25A C25 H25B 109.5 . .
H25A C25 H25C 109.5 . .
H25B C25 H25C 109.5 . .
O41 C26 H26A 109.5 . .
O41 C26 H26B 109.5 . .
O41 C26 H26C 109.5 . .
H26A C26 H26B 109.5 . .
H26A C26 H26C 109.5 . .
H26B C26 H26C 109.5 . .
O29 C27 H27A 109.4 . .
O29 C27 H27B 109.5 . .
O29 C27 H27C 109.5 . .
H27A C27 H27B 109.5 . .
H27A C27 H27C 109.5 . .
H27B C27 H27C 109.5 . .
O32 C28 H28A 109.5 . .
O32 C28 H28B 109.5 . .
O32 C28 H28C 109.5 . .
H28A C28 H28B 109.5 . .
H28A C28 H28C 109.5 . .
H28B C28 H28C 109.5 . .
O31 C29 H29A 109.5 . .
O31 C29 H29B 109.5 . .
O31 C29 H29C 109.5 . .
H29A C29 H29B 109.5 . .
H29A C29 H29C 109.5 . .
H29B C29 H29C 109.5 . .
O24 C30 H30A 109.5 . .
O24 C30 H30B 109.5 . .
O24 C30 H30C 109.5 . .
H30A C30 H30B 109.5 . .
H30A C30 H30C 109.5 . .
H30B C30 H30C 109.5 . .

loop_
_geom_bond_atom_site_label_1
_geom_bond_atom_site_label_2
_geom_bond_distance
_geom_bond_site_symmetry_2
Mo1 Mo2 2.5935(9) .
Mo1 O3 2.228(5) .
Mo1 O5 2.003(5) .
Mo1 O6 1.935(5) .
Mo1 O29 2.092(5) .
Mo1 O30 1.685(5) .
Mo1 O41 2.078(5) .
Mo2 O4 2.174(4) .
Mo2 O5 1.947(5) .
Mo2 O6 1.950(5) .
Mo2 O7 1.718(5) .
Mo2 O8 2.095(4) .
Mo2 O9 2.089(5) .
Mo3 Mo4 2.6194(9) .
Mo3 O4 2.191(5) .
Mo3 O8 2.045(4) .
Mo3 O11 2.087(5) .
Mo3 O12 1.710(5) .
Mo3 O13 1.944(4) .
Mo3 O38 1.962(5) .
Mo4 O2 2.201(5) .
Mo4 O13 1.976(5) .
Mo4 O31 2.099(5) .
Mo4 O32 2.123(5) .
Mo4 O33 1.703(5) .
Mo4 O38 1.925(5) .
Mo5 Mo6 2.6097(11) .
Mo5 O2 2.206(5) .
Mo5 O15 1.946(5) .
Mo5 O23 1.958(5) .
Mo5 O24 2.103(5) .
Mo5 O32 2.103(5) .
Mo5 O37 1.692(5) .
Mo6 O3 2.198(5) .
Mo6 O15 1.944(5) .
Mo6 O16 1.686(5) .
Mo6 O23 1.993(5) .
Mo6 O40 2.111(6) .
Mo6 O41 2.095(5) .
Mo7 Mo8 2.6182(12) .
Mo7 O2 2.189(5) .
Mo7 O17 1.681(5) .
Mo7 O24 2.100(5) .
Mo7 O31 2.112(5) .
Mo7 O35 1.968(6) .
Mo7 O36 1.943(5) .
Mo8 O1 2.188(5) .
Mo8 O18 1.686(5) .
Mo8 O34 2.106(6) .
Mo8 O35 1.958(6) .
Mo8 O36 1.933(5) .
Mo8 O39 2.083(6) .
Mo9 Mo12 2.6101(12) .
Mo9 O1 2.185(5) .
Mo9 O22 1.945(6) .
Mo9 O25 1.963(6) .
Mo9 O26 2.104(6) .
Mo9 O27 1.693(6) .
Mo9 O34 2.114(6) .
Mo10 Mo11 2.6190(9) .
Mo10 O1 2.214(5) .
Mo10 O19 1.671(6) .
Mo10 O20 1.986(5) .
Mo10 O21 1.948(5) .
Mo10 O26 2.105(6) .
Mo10 O39 2.085(5) .
Mo11 O4 2.205(5) .
Mo11 O9 2.111(5) .
Mo11 O10 1.717(5) .
Mo11 O11 2.045(5) .
Mo11 O20 1.961(5) .
Mo11 O21 1.973(5) .
Mo12 O3 2.160(5) .
Mo12 O22 1.951(5) .
Mo12 O25 1.961(6) .
Mo12 O28 1.679(5) .
Mo12 O29 2.094(6) .
Mo12 O40 2.096(6) .
Co1 O1 2.031(5) .
Co1 O2 2.019(5) .
Co1 O3 2.025(5) .
Co1 O4 2.003(4) .
Co2 O5 2.038(5) .
Co2 O21 2.066(5) .
Co2 O22 2.041(5) .
Co2 N3 2.028(7) .
Co2 N1 2.165(5) .
Co3 Co4 2.822(3) .
Co3 O9 2.024(5) 4
Co3 O9 2.024(5) .
Co3 N4 2.057(7) 4
Co3 N4 2.057(7) .
Co4 Co5 2.9491(12) .
Co4 Co5 2.9491(12) 4
Co4 O8 2.124(4) .
Co4 O8 2.124(4) 4
Co4 O9 2.129(5) .
Co4 O9 2.129(5) 4
Co4 O11 2.119(4) 4
Co4 O11 2.119(4) .
Co5 O7 2.349(5) 4
Co5 O8 2.063(4) 4
Co5 O11 2.069(4) .
Co5 O12 2.344(5) .
Co5 N7 2.078(6) .
Co5 N11 2.091(6) 4
Co6 O20 2.022(5) .
Co6 O36 2.018(5) .
Co6 O38 2.032(5) .
Co6 N5 2.160(6) .
Co6 N6 2.035(6) .
Co7 Cl1 2.198(3) .
Co7 O23 1.943(6) .
Co7 O25 1.977(6) .
Co7 O35 1.982(5) .
Co8 O6 2.211(5) .
Co8 O13 2.062(4) .
Co8 O14 2.134(6) .
Co8 O15 2.041(5) .
Co8 N9 2.217(6) .
Co8 N10 2.044(6) .
O7 Co5 2.349(5) 4
O8 Co5 2.063(4) 4
O24 C30 1.431(9) .
O26 C22 1.394(11) .
O29 C27 1.320(12) .
O31 C29 1.343(11) .
O32 C28 1.402(12) .
O34 C24 1.396(10) .
O39 C23 1.492(11) .
O40 C25 1.472(10) .
O41 C26 1.411(10) .
N2 C6 1.333(11) .
N2 C7 1.345(11) .
N3 N4 1.361(9) .
N3 C6 1.340(11) .
N4 C7 1.312(11) .
N5 C8 1.356(10) .
N5 C12 1.339(10) .
N6 N7 1.364(8) .
N6 C13 1.334(9) .
N7 C14 1.340(9) .
N8 C13 1.338(9) .
N8 C14 1.335(9) .
N9 C15 1.370(9) .
N9 C19 1.314(9) .
N10 N11 1.349(8) .
N10 C20 1.357(9) .
N11 Co5 2.091(6) 4
N11 C21 1.344(9) .
N12 C20 1.372(9) .
N12 C21 1.331(9) .
C1 H1 0.9300 .
C1 C2 1.3900 .
C1 C5 1.3900 .
C2 N1 1.3900 .
C2 C6 1.428(9) .
N1 C3 1.3900 .
C3 H3 0.9300 .
C3 C4 1.3900 .
C4 H4 0.9300 .
C4 C5 1.3900 .
C5 H5 0.9300 .
C7 C7 1.453(17) 4
C8 H8 0.9300 .
C8 C9 1.342(11) .
C9 H9 0.9300 .
C9 C10 1.370(12) .
C10 H10 0.9300 .
C10 C11 1.361(11) .
C11 H11 0.9300 .
C11 C12 1.406(11) .
C12 C13 1.456(10) .
C14 C21 1.455(10) 4
C15 H15 0.9300 .
C15 C16 1.347(11) .
C16 H16 0.9300 .
C16 C17 1.369(11) .
C17 H17 0.9300 .
C17 C18 1.383(11) .
C18 H18 0.9300 .
C18 C19 1.389(10) .
C19 C20 1.435(10) .
C21 C14 1.455(10) 4
C22 H22A 0.9600 .
C22 H22B 0.9600 .
C22 H22C 0.9600 .
C23 H23A 0.9600 .
C23 H23B 0.9600 .
C23 H23C 0.9600 .
C24 H24A 0.9600 .
C24 H24B 0.9600 .
C24 H24C 0.9600 .
C25 H25A 0.9600 .
C25 H25B 0.9600 .
C25 H25C 0.9600 .
C26 H26A 0.9600 .
C26 H26B 0.9600 .
C26 H26C 0.9600 .
C27 H27A 0.9600 .
C27 H27B 0.9600 .
C27 H27C 0.9600 .
C28 H28A 0.9600 .
C28 H28B 0.9600 .
C28 H28C 0.9600 .
C29 H29A 0.9600 .
C29 H29B 0.9600 .
C29 H29C 0.9600 .
C30 H30A 0.9600 .
C30 H30B 0.9600 .
C30 H30C 0.9600 .

loop_
_geom_torsion_atom_site_label_1
_geom_torsion_atom_site_label_2
_geom_torsion_atom_site_label_3
_geom_torsion_atom_site_label_4
_geom_torsion
_geom_torsion_site_symmetry_1
_geom_torsion_site_symmetry_4
Mo1 Mo2 O4 Mo3 -127.96(13) . .
Mo1 Mo2 O4 Mo11 129.88(14) . .
Mo1 Mo2 O4 Co1 0.2(2) . .
Mo1 Mo2 O5 Co2 -160.7(5) . .
Mo1 Mo2 O6 Co8 -178.9(5) . .
Mo1 Mo2 O7 Co5 127.98(13) . 4
Mo1 Mo2 O8 Mo3 78.9(2) . .
Mo1 Mo2 O8 Co4 178.37(4) . .
Mo1 Mo2 O8 Co5 -91.23(19) . 4
Mo1 Mo2 O9 Mo11 -79.5(3) . .
Mo1 Mo2 O9 Co3 90.2(6) . .
Mo1 Mo2 O9 Co4 -177.83(5) . .
Mo2 Mo1 O3 Mo6 126.51(14) . .
Mo2 Mo1 O3 Mo12 -127.17(15) . .
Mo2 Mo1 O3 Co1 1.2(3) . .
Mo2 Mo1 O5 Co2 162.2(5) . .
Mo2 Mo1 O6 Co8 179.0(4) . .
Mo2 Mo1 O29 Mo12 78.4(3) . .
Mo2 Mo1 O29 C27 -63.8(10) . .
Mo2 Mo1 O41 Mo6 -79.2(3) . .
Mo2 Mo1 O41 C26 125.7(7) . .
Mo3 Mo4 O2 Mo5 -126.96(14) . .
Mo3 Mo4 O2 Mo7 127.65(15) . .
Mo3 Mo4 O2 Co1 0.2(2) . .
Mo3 Mo4 O13 Co8 169.7(4) . .
Mo3 Mo4 O31 Mo7 -80.6(3) . .
Mo3 Mo4 O31 C29 106.0(8) . .
Mo3 Mo4 O32 Mo5 82.1(2) . .
Mo3 Mo4 O32 C28 -127.8(7) . .
Mo3 Mo4 O38 Co6 -171.0(5) . .
Mo4 Mo3 O4 Mo2 128.68(14) . .
Mo4 Mo3 O4 Mo11 -128.11(13) . .
Mo4 Mo3 O4 Co1 1.3(2) . .
Mo4 Mo3 O8 Mo2 -76.5(3) . .
Mo4 Mo3 O8 Co4 -175.25(5) . .
Mo4 Mo3 O8 Co5 81.9(5) . 4
Mo4 Mo3 O11 Mo11 74.2(2) . .
Mo4 Mo3 O11 Co4 175.31(5) . .
Mo4 Mo3 O11 Co5 -94.26(19) . .
Mo4 Mo3 O12 Co5 129.86(13) . .
Mo4 Mo3 O13 Co8 -167.2(5) . .
Mo4 Mo3 O38 Co6 170.2(5) . .
Mo5 Mo6 O3 Mo1 -126.45(14) . .
Mo5 Mo6 O3 Mo12 127.92(15) . .
Mo5 Mo6 O3 Co1 -2.8(2) . .
Mo5 Mo6 O15 Co8 178.1(5) . .
Mo5 Mo6 O23 Co7 -158.2(5) . .
Mo5 Mo6 O40 Mo12 -78.8(3) . .
Mo5 Mo6 O40 C25 76.2(7) . .
Mo5 Mo6 O41 Mo1 79.0(3) . .
Mo5 Mo6 O41 C26 -125.2(7) . .
Mo6 Mo5 O2 Mo4 125.82(14) . .
Mo6 Mo5 O2 Mo7 -127.92(15) . .
Mo6 Mo5 O2 Co1 0.3(2) . .
Mo6 Mo5 O15 Co8 -178.2(5) . .
Mo6 Mo5 O23 Co7 157.0(5) . .
Mo6 Mo5 O24 Mo7 78.1(3) . .
Mo6 Mo5 O24 C30 -75.2(7) . .
Mo6 Mo5 O32 Mo4 -79.7(3) . .
Mo6 Mo5 O32 C28 129.8(7) . .
Mo7 Mo8 O1 Mo9 -127.45(16) . .
Mo7 Mo8 O1 Mo10 125.93(15) . .
Mo7 Mo8 O1 Co1 0.4(2) . .
Mo7 Mo8 O34 Mo9 78.3(3) . .
Mo7 Mo8 O34 C24 -72.6(8) . .
Mo7 Mo8 O35 Co7 155.4(5) . .
Mo7 Mo8 O36 Co6 -169.9(5) . .
Mo7 Mo8 O39 Mo10 -76.7(3) . .
Mo7 Mo8 O39 C23 79.5(7) . .
Mo8 Mo7 O2 Mo4 -126.53(15) . .
Mo8 Mo7 O2 Mo5 127.84(15) . .
Mo8 Mo7 O2 Co1 -0.6(2) . .
Mo8 Mo7 O24 Mo5 -79.6(3) . .
Mo8 Mo7 O24 C30 73.4(7) . .
Mo8 Mo7 O31 Mo4 78.9(3) . .
Mo8 Mo7 O31 C29 -107.7(8) . .
Mo8 Mo7 O35 Co7 -156.3(5) . .
Mo8 Mo7 O36 Co6 170.5(5) . .
Mo9 Mo12 O3 Mo1 126.59(15) . .
Mo9 Mo12 O3 Mo6 -128.54(15) . .
Mo9 Mo12 O3 Co1 1.0(2) . .
Mo9 Mo12 O22 Co2 -171.4(6) . .
Mo9 Mo12 O25 Co7 156.1(5) . .
Mo9 Mo12 O29 Mo1 -77.5(3) . .
Mo9 Mo12 O29 C27 67.3(9) . .
Mo9 Mo12 O40 Mo6 77.8(3) . .
Mo9 Mo12 O40 C25 -74.9(7) . .
Mo10 Mo11 O4 Mo2 -127.66(14) . .
Mo10 Mo11 O4 Mo3 130.06(13) . .
Mo10 Mo11 O4 Co1 0.9(2) . .
Mo10 Mo11 O9 Mo2 75.9(3) . .
Mo10 Mo11 O9 Co3 -99.07(19) . .
Mo10 Mo11 O9 Co4 174.31(5) . .
Mo10 Mo11 O11 Mo3 -73.7(2) . .
Mo10 Mo11 O11 Co4 -173.13(5) . .
Mo10 Mo11 O11 Co5 82.7(5) . .
Mo10 Mo11 O20 Co6 -155.1(5) . .
Mo10 Mo11 O21 Co2 176.7(5) . .
Mo11 Mo10 O1 Mo8 -127.12(15) . .
Mo11 Mo10 O1 Mo9 126.69(15) . .
Mo11 Mo10 O1 Co1 0.2(2) . .
Mo11 Mo10 O20 Co6 157.1(5) . .
Mo11 Mo10 O21 Co2 -176.9(5) . .
Mo11 Mo10 O26 Mo9 -81.4(3) . .
Mo11 Mo10 O26 C22 126.0(7) . .
Mo11 Mo10 O39 Mo8 79.0(3) . .
Mo11 Mo10 O39 C23 -77.5(8) . .
Mo12 Mo9 O1 Mo8 127.29(16) . .
Mo12 Mo9 O1 Mo10 -126.66(15) . .
Mo12 Mo9 O1 Co1 -1.2(2) . .
Mo12 Mo9 O22 Co2 171.8(5) . .
Mo12 Mo9 O25 Co7 -155.7(5) . .
Mo12 Mo9 O26 Mo10 80.3(3) . .
Mo12 Mo9 O26 C22 -127.2(7) . .
Mo12 Mo9 O34 Mo8 -79.9(3) . .
Mo12 Mo9 O34 C24 72.5(8) . .
Co2 N3 N4 Co3 12.3(15) . .
Co2 N3 N4 C7 169.1(7) . .
Co2 N3 C6 N2 -170.7(7) . .
Co2 N3 C6 C2 3.1(12) . .
Co2 N1 C3 C4 -175.1(5) . .
Co3 Co4 Co5 O7 32.88(12) . 4
Co3 Co4 Co5 O8 111.77(18) . 4
Co3 Co4 Co5 O11 -71.76(18) . .
Co3 Co4 Co5 O12 -149.39(11) . .
Co3 Co4 Co5 N7 -59.0(3) . .
Co3 Co4 Co5 N11 102.2(3) . 4
Co3 Co4 O8 Mo2 -0.1(2) . .
Co3 Co4 O8 Mo3 108.66(14) . .
Co3 Co4 O8 Co5 -98.13(14) . 4
Co3 Co4 O9 Mo2 -151.3(3) . .
Co3 Co4 O9 Mo11 100.5(2) . .
Co3 Co4 O11 Mo3 -138.28(13) . .
Co3 Co4 O11 Mo11 -28.05(16) . .
Co3 Co4 O11 Co5 123.22(13) . .
Co3 N4 C7 N2 165.7(7) . .
Co3 N4 C7 C7 -10.6(14) . 4
Co4 Co3 O9 Mo2 94.6(6) . .
Co4 Co3 O9 Mo11 -95.4(2) . .
Co4 Co3 N4 N3 -20.0(11) . .
Co4 Co3 N4 C7 -176.2(5) . .
Co4 Co5 O11 Mo3 -96.04(19) . .
Co4 Co5 O11 Mo11 106.4(5) . .
Co4 Co5 O12 Mo3 54.99(17) . .
Co4 Co5 N7 N6 -22.6(10) . .
Co4 Co5 N7 C14 162.8(5) . .
Co5 Co4 Co5 O7 -147.12(12) 4 4
Co5 Co4 Co5 O8 -68.23(18) 4 4
Co5 Co4 Co5 O11 108.24(18) 4 .
Co5 Co4 Co5 O12 30.61(11) 4 .
Co5 Co4 Co5 N7 121.0(3) 4 .
Co5 Co4 Co5 N11 -77.8(3) 4 4
Co5 Co4 O8 Mo2 -135.68(12) . .
Co5 Co4 O8 Mo2 98.06(19) 4 .
Co5 Co4 O8 Mo3 -26.95(16) . .
Co5 Co4 O8 Mo3 -153.2(3) 4 .
Co5 Co4 O8 Co5 126.27(12) . 4
Co5 Co4 O9 Mo2 -27.73(17) 4 .
Co5 Co4 O9 Mo2 107.71(15) . .
Co5 Co4 O9 Mo11 -135.86(13) 4 .
Co5 Co4 O9 Mo11 -0.4(2) . .
Co5 Co4 O9 Co3 -100.95(15) . .
Co5 Co4 O9 Co3 123.61(12) 4 .
Co5 Co4 O11 Mo3 -3.1(2) 4 .
Co5 Co4 O11 Mo3 98.5(2) . .
Co5 Co4 O11 Mo11 -151.3(3) . .
Co5 Co4 O11 Mo11 107.17(16) 4 .
Co5 Co4 O11 Co5 -101.57(14) 4 .
Co5 N7 C14 N8 175.4(6) . .
Co5 N7 C14 C21 2.4(9) . 4
Co5 N11 C21 N12 170.7(5) 4 .
Co5 N11 C21 C14 -9.8(9) 4 4
Co6 N5 C8 C9 -176.6(7) . .
Co6 N5 C12 C11 175.0(7) . .
Co6 N5 C12 C13 2.8(10) . .
Co6 N6 N7 Co5 -6.6(13) . .
Co6 N6 N7 C14 168.5(6) . .
Co6 N6 C13 N8 -171.2(6) . .
Co6 N6 C13 C12 4.7(10) . .
Co8 N9 C15 C16 -178.3(7) . .
Co8 N9 C19 C18 179.0(6) . .
Co8 N9 C19 C20 -1.2(9) . .
Co8 N10 N11 Co5 7.6(12) . 4
Co8 N10 N11 C21 175.3(6) . .
Co8 N10 C20 N12 -176.2(5) . .
Co8 N10 C20 C19 2.5(9) . .
Cl1 Co7 O23 Mo5 105.2(4) . .
Cl1 Co7 O23 Mo6 -108.0(4) . .
Cl1 Co7 O25 Mo9 -109.5(4) . .
Cl1 Co7 O25 Mo12 106.1(4) . .
Cl1 Co7 O35 Mo7 -105.4(4) . .
Cl1 Co7 O35 Mo8 110.0(4) . .
O1 Mo8 O34 Mo9 -7.9(2) . .
O1 Mo8 O34 C24 -158.8(8) . .
O1 Mo8 O35 Mo7 -102.02(19) . .
O1 Mo8 O35 Co7 53.4(4) . .
O1 Mo8 O36 Mo7 104.80(19) . .
O1 Mo8 O36 Co6 -65.1(4) . .
O1 Mo8 O39 Mo10 8.8(2) . .
O1 Mo8 O39 C23 165.0(7) . .
O1 Mo9 Mo12 O3 0.13(18) . .
O1 Mo9 Mo12 O22 78.3(3) . .
O1 Mo9 Mo12 O25 -81.1(2) . .
O1 Mo9 Mo12 O28 179.3(2) . .
O1 Mo9 Mo12 O29 76.1(3) . .
O1 Mo9 Mo12 O40 -75.6(2) . .
O1 Mo9 O22 Mo12 -105.0(2) . .
O1 Mo9 O22 Co2 66.8(4) . .
O1 Mo9 O25 Mo12 103.11(18) . .
O1 Mo9 O25 Co7 -52.6(4) . .
O1 Mo9 O26 Mo10 -7.2(2) . .
O1 Mo9 O26 C22 145.3(8) . .
O1 Mo9 O34 Mo8 8.0(2) . .
O1 Mo9 O34 C24 160.3(8) . .
O1 Mo10 Mo11 O4 -0.56(18) . .
O1 Mo10 Mo11 O9 -75.7(2) . .
O1 Mo10 Mo11 O10 -173.9(2) . .
O1 Mo10 Mo11 O11 74.7(2) . .
O1 Mo10 Mo11 O20 82.4(2) . .
O1 Mo10 Mo11 O21 -75.0(2) . .
O1 Mo10 O20 Mo11 -103.17(18) . .
O1 Mo10 O20 Co6 53.9(4) . .
O1 Mo10 O21 Mo11 108.07(19) . .
O1 Mo10 O21 Co2 -68.9(4) . .
O1 Mo10 O26 Mo9 7.1(2) . .
O1 Mo10 O26 C22 -145.5(8) . .
O1 Mo10 O39 Mo8 -8.7(2) . .
O1 Mo10 O39 C23 -165.2(8) . .
O1 Co1 O2 Mo4 120.9(2) . .
O1 Co1 O2 Mo5 -119.9(2) . .
O1 Co1 O2 Mo7 0.8(3) . .
O1 Co1 O3 Mo1 -121.6(2) . .
O1 Co1 O3 Mo6 121.4(2) . .
O1 Co1 O3 Mo12 -1.8(3) . .
O1 Co1 O4 Mo2 120.0(2) . .
O1 Co1 O4 Mo3 -121.1(2) . .
O1 Co1 O4 Mo11 -0.9(3) . .
O2 Mo4 O13 Mo3 -104.28(18) . .
O2 Mo4 O13 Co8 65.4(3) . .
O2 Mo4 O31 Mo7 7.7(2) . .
O2 Mo4 O31 C29 -165.6(8) . .
O2 Mo4 O32 Mo5 -7.29(19) . .
O2 Mo4 O32 C28 142.8(7) . .
O2 Mo4 O38 Mo3 106.52(18) . .
O2 Mo4 O38 Co6 -64.4(4) . .
O2 Mo5 Mo6 O3 1.36(18) . .
O2 Mo5 Mo6 O15 -76.9(2) . .
O2 Mo5 Mo6 O16 -179.0(2) . .
O2 Mo5 Mo6 O23 80.7(2) . .
O2 Mo5 Mo6 O40 76.9(2) . .
O2 Mo5 Mo6 O41 -75.3(2) . .
O2 Mo5 O15 Mo6 105.02(19) . .
O2 Mo5 O15 Co8 -73.2(4) . .
O2 Mo5 O23 Mo6 -102.42(18) . .
O2 Mo5 O23 Co7 54.6(4) . .
O2 Mo5 O24 Mo7 -7.7(2) . .
O2 Mo5 O24 C30 -161.0(7) . .
O2 Mo5 O32 Mo4 7.26(19) . .
O2 Mo5 O32 C28 -143.3(7) . .
O2 Mo7 Mo8 O1 0.08(18) . .
O2 Mo7 Mo8 O18 177.8(2) . .
O2 Mo7 Mo8 O34 -76.2(2) . .
O2 Mo7 Mo8 O35 -81.4(2) . .
O2 Mo7 Mo8 O36 77.5(2) . .
O2 Mo7 Mo8 O39 74.8(2) . .
O2 Mo7 O24 Mo5 7.8(2) . .
O2 Mo7 O24 C30 160.7(7) . .
O2 Mo7 O31 Mo4 -7.8(2) . .
O2 Mo7 O31 C29 165.7(8) . .
O2 Mo7 O35 Mo8 102.55(18) . .
O2 Mo7 O35 Co7 -53.8(4) . .
O2 Mo7 O36 Mo8 -105.23(19) . .
O2 Mo7 O36 Co6 65.3(4) . .
O2 Co1 O1 Mo8 -0.8(3) . .
O2 Co1 O1 Mo9 120.3(2) . .
O2 Co1 O1 Mo10 -120.2(2) . .
O2 Co1 O3 Mo1 120.2(2) . .
O2 Co1 O3 Mo6 3.2(3) . .
O2 Co1 O3 Mo12 -120.0(3) . .
O2 Co1 O4 Mo2 -120.3(2) . .
O2 Co1 O4 Mo3 -1.4(3) . .
O2 Co1 O4 Mo11 118.8(2) . .
O3 Mo1 Mo2 O4 -0.81(19) . .
O3 Mo1 Mo2 O5 80.8(2) . .
O3 Mo1 Mo2 O6 -74.4(2) . .
O3 Mo1 Mo2 O7 -175.3(2) . .
O3 Mo1 Mo2 O8 -78.9(2) . .
O3 Mo1 Mo2 O9 78.0(2) . .
O3 Mo1 O5 Mo2 -103.46(18) . .
O3 Mo1 O5 Co2 58.8(4) . .
O3 Mo1 O6 Mo2 107.76(18) . .
O3 Mo1 O6 Co8 -73.2(3) . .
O3 Mo1 O29 Mo12 -8.2(2) . .
O3 Mo1 O29 C27 -150.4(10) . .
O3 Mo1 O41 Mo6 8.3(2) . .
O3 Mo1 O41 C26 -146.7(8) . .
O3 Mo6 O15 Mo5 -104.86(18) . .
O3 Mo6 O15 Co8 73.2(4) . .
O3 Mo6 O23 Mo5 104.14(19) . .
O3 Mo6 O23 Co7 -54.0(4) . .
O3 Mo6 O40 Mo12 7.5(2) . .
O3 Mo6 O40 C25 162.5(7) . .
O3 Mo6 O41 Mo1 -8.4(2) . .
O3 Mo6 O41 C26 147.4(7) . .
O3 Mo12 O22 Mo9 104.0(2) . .
O3 Mo12 O22 Co2 -67.4(4) . .
O3 Mo12 O25 Mo9 -101.92(19) . .
O3 Mo12 O25 Co7 54.1(4) . .
O3 Mo12 O29 Mo1 8.4(2) . .
O3 Mo12 O29 C27 153.3(9) . .
O3 Mo12 O40 Mo6 -7.6(2) . .
O3 Mo12 O40 C25 -160.4(7) . .
O3 Co1 O1 Mo8 -119.2(2) . .
O3 Co1 O1 Mo9 1.9(3) . .
O3 Co1 O1 Mo10 121.5(2) . .
O3 Co1 O2 Mo4 -121.2(2) . .
O3 Co1 O2 Mo5 -2.1(3) . .
O3 Co1 O2 Mo7 118.7(2) . .
O3 Co1 O4 Mo2 0.6(3) . .
O3 Co1 O4 Mo3 119.4(2) . .
O3 Co1 O4 Mo11 -120.4(2) . .
O4 Mo2 O5 Mo1 102.34(17) . .
O4 Mo2 O5 Co2 -58.3(4) . .
O4 Mo2 O6 Mo1 -107.81(18) . .
O4 Mo2 O6 Co8 73.2(4) . .
O4 Mo2 O7 Co5 -35.4(8) . 4
O4 Mo2 O8 Mo3 -8.78(19) . .
O4 Mo2 O8 Co4 90.71(18) . .
O4 Mo2 O8 Co5 -178.9(2) . 4
O4 Mo2 O9 Mo11 8.3(2) . .
O4 Mo2 O9 Co3 178.0(6) . .
O4 Mo2 O9 Co4 -90.0(2) . .
O4 Mo3 Mo4 O2 -0.83(17) . .
O4 Mo3 Mo4 O13 -81.3(2) . .
O4 Mo3 Mo4 O31 76.3(2) . .
O4 Mo3 Mo4 O32 -79.0(2) . .
O4 Mo3 Mo4 O33 178.1(2) . .
O4 Mo3 Mo4 O38 76.3(2) . .
O4 Mo3 O8 Mo2 8.69(19) . .
O4 Mo3 O8 Co4 -90.04(19) . .
O4 Mo3 O8 Co5 167.1(5) . 4
O4 Mo3 O11 Mo11 -9.70(18) . .
O4 Mo3 O11 Co4 91.42(19) . .
O4 Mo3 O11 Co5 -178.1(2) . .
O4 Mo3 O12 Co5 -26.2(7) . .
O4 Mo3 O13 Mo4 101.04(17) . .
O4 Mo3 O13 Co8 -66.1(4) . .
O4 Mo3 O38 Mo4 -104.54(18) . .
O4 Mo3 O38 Co6 65.7(4) . .
O4 Mo11 O9 Mo2 -8.23(19) . .
O4 Mo11 O9 Co3 176.8(2) . .
O4 Mo11 O9 Co4 90.13(19) . .
O4 Mo11 O11 Mo3 9.62(18) . .
O4 Mo11 O11 Co4 -89.80(18) . .
O4 Mo11 O11 Co5 166.1(5) . .
O4 Mo11 O20 Mo10 99.78(18) . .
O4 Mo11 O20 Co6 -55.3(4) . .
O4 Mo11 O21 Mo10 -105.57(19) . .
O4 Mo11 O21 Co2 71.1(4) . .
O4 Co1 O1 Mo8 119.7(2) . .
O4 Co1 O1 Mo9 -119.2(2) . .
O4 Co1 O1 Mo10 0.4(3) . .
O4 Co1 O2 Mo4 0.6(3) . .
O4 Co1 O2 Mo5 119.8(2) . .
O4 Co1 O2 Mo7 -119.5(2) . .
O4 Co1 O3 Mo1 -1.2(3) . .
O4 Co1 O3 Mo6 -118.2(2) . .
O4 Co1 O3 Mo12 118.6(2) . .
O5 Mo1 Mo2 O4 -81.6(2) . .
O5 Mo1 Mo2 O6 -155.1(3) . .
O5 Mo1 Mo2 O7 104.0(3) . .
O5 Mo1 Mo2 O8 -159.7(3) . .
O5 Mo1 Mo2 O9 -2.7(3) . .
O5 Mo1 O3 Mo6 173.7(2) . .
O5 Mo1 O3 Mo12 -80.0(2) . .
O5 Mo1 O3 Co1 48.4(3) . .
O5 Mo1 O6 Mo2 18.26(19) . .
O5 Mo1 O6 Co8 -162.7(3) . .
O5 Mo1 O29 Mo12 82.2(3) . .
O5 Mo1 O29 C27 -59.9(10) . .
O5 Mo1 O41 Mo6 12.9(9) . .
O5 Mo1 O41 C26 -142.2(8) . .
O5 Mo2 O4 Mo3 -177.1(2) . .
O5 Mo2 O4 Mo11 80.7(2) . .
O5 Mo2 O4 Co1 -48.9(3) . .
O5 Mo2 O6 Mo1 -18.8(2) . .
O5 Mo2 O6 Co8 162.2(4) . .
O5 Mo2 O7 Co5 178.85(18) . 4
O5 Mo2 O8 Mo3 -27.3(8) . .
O5 Mo2 O8 Co4 72.2(7) . .
O5 Mo2 O8 Co5 162.6(6) . 4
O5 Mo2 O9 Mo11 -81.5(2) . .
O5 Mo2 O9 Co3 88.2(6) . .
O5 Mo2 O9 Co4 -179.9(2) . .
O5 Co2 O21 Mo10 134.8(4) . .
O5 Co2 O21 Mo11 -40.5(4) . .
O5 Co2 O22 Mo9 -128.7(4) . .
O5 Co2 O22 Mo12 38.8(5) . .
O5 Co2 N3 N4 32.6(9) . .
O5 Co2 N3 C6 -156.7(7) . .
O5 Co2 N1 C2 107.2(5) . .
O5 Co2 N1 C3 -77.5(6) . .
O6 Mo1 Mo2 O4 73.6(2) . .
O6 Mo1 Mo2 O5 155.1(3) . .
O6 Mo1 Mo2 O7 -100.9(3) . .
O6 Mo1 Mo2 O8 -4.5(3) . .
O6 Mo1 Mo2 O9 152.4(3) . .
O6 Mo1 O3 Mo6 80.3(2) . .
O6 Mo1 O3 Mo12 -173.4(2) . .
O6 Mo1 O3 Co1 -45.0(3) . .
O6 Mo1 O5 Mo2 -18.37(19) . .
O6 Mo1 O5 Co2 143.8(4) . .
O6 Mo1 O29 Mo12 -11.3(7) . .
O6 Mo1 O29 C27 -153.4(9) . .
O6 Mo1 O41 Mo6 -77.6(3) . .
O6 Mo1 O41 C26 127.3(7) . .
O6 Mo2 O4 Mo3 -82.3(2) . .
O6 Mo2 O4 Mo11 175.5(2) . .
O6 Mo2 O4 Co1 45.9(3) . .
O6 Mo2 O5 Mo1 18.25(19) . .
O6 Mo2 O5 Co2 -142.4(4) . .
O6 Mo2 O7 Co5 79.2(2) . 4
O6 Mo2 O8 Mo3 75.5(2) . .
O6 Mo2 O8 Co4 175.00(19) . .
O6 Mo2 O8 Co5 -94.6(2) . 4
O6 Mo2 O9 Mo11 17.7(7) . .
O6 Mo2 O9 Co3 -172.6(5) . .
O6 Mo2 O9 Co4 -80.6(6) . .
O6 Co8 O13 Mo3 38.1(4) . .
O6 Co8 O13 Mo4 -124.7(3) . .
O6 Co8 O15 Mo5 130.2(4) . .
O6 Co8 O15 Mo6 -47.1(4) . .
O6 Co8 N9 C15 109.6(7) . .
O6 Co8 N9 C19 -69.1(6) . .
O6 Co8 N10 N11 -59.6(7) . .
O6 Co8 N10 C20 115.0(6) . .
O7 Mo2 O4 Mo3 35.4(7) . .
O7 Mo2 O4 Mo11 -66.7(7) . .
O7 Mo2 O4 Co1 163.6(6) . .
O7 Mo2 O5 Mo1 -88.5(2) . .
O7 Mo2 O5 Co2 110.8(4) . .
O7 Mo2 O6 Mo1 90.0(2) . .
O7 Mo2 O6 Co8 -89.0(4) . .
O7 Mo2 O8 Mo3 -179.9(2) . .
O7 Mo2 O8 Co4 -80.4(2) . .
O7 Mo2 O8 Co5 10.0(2) . 4
O7 Mo2 O9 Mo11 171.6(2) . .
O7 Mo2 O9 Co3 -18.7(6) . .
O7 Mo2 O9 Co4 73.3(2) . .
O7 Co5 O11 Mo3 -166.92(18) 4 .
O7 Co5 O11 Mo11 35.6(5) 4 .
O7 Co5 O11 Co4 -70.88(18) 4 .
O7 Co5 O12 Mo3 60.3(5) 4 .
O7 Co5 N7 N6 -105.7(8) 4 .
O7 Co5 N7 C14 79.6(6) 4 .
O8 Mo2 O4 Mo3 7.93(17) . .
O8 Mo2 O4 Mo11 -94.23(19) . .
O8 Mo2 O4 Co1 136.1(3) . .
O8 Mo2 O5 Mo1 120.3(6) . .
O8 Mo2 O5 Co2 -40.4(9) . .
O8 Mo2 O6 Mo1 176.87(17) . .
O8 Mo2 O6 Co8 -2.1(4) . .
O8 Mo2 O7 Co5 -8.82(19) . 4
O8 Mo2 O9 Mo11 84.8(2) . .
O8 Mo2 O9 Co3 -105.5(6) . .
O8 Mo2 O9 Co4 -13.57(18) . .
O8 Mo3 Mo4 O2 76.0(2) . .
O8 Mo3 Mo4 O13 -4.4(3) . .
O8 Mo3 Mo4 O31 153.2(3) . .
O8 Mo3 Mo4 O32 -2.2(3) . .
O8 Mo3 Mo4 O33 -105.0(3) . .
O8 Mo3 Mo4 O38 153.2(3) . .
O8 Mo3 O4 Mo2 -8.10(17) . .
O8 Mo3 O4 Mo11 95.12(19) . .
O8 Mo3 O4 Co1 -135.4(3) . .
O8 Mo3 O11 Mo11 -87.0(2) . .
O8 Mo3 O11 Co4 14.17(18) . .
O8 Mo3 O11 Co5 104.61(19) . .
O8 Mo3 O12 Co5 -89.97(19) . .
O8 Mo3 O13 Mo4 176.98(18) . .
O8 Mo3 O13 Co8 9.8(4) . .
O8 Mo3 O38 Mo4 -111.3(5) . .
O8 Mo3 O38 Co6 58.9(7) . .
O8 Co4 Co5 O7 171.86(17) . 4
O8 Co4 Co5 O7 -78.9(2) 4 4
O8 Co4 Co5 O8 -109.2(3) . 4
O8 Co4 Co5 O11 67.2(2) . .
O8 Co4 Co5 O11 176.5(3) 4 .
O8 Co4 Co5 O12 -10.41(17) . .
O8 Co4 Co5 O12 98.8(2) 4 .
O8 Co4 Co5 N7 -170.8(3) 4 .
O8 Co4 Co5 N7 80.0(3) . .
O8 Co4 Co5 N11 -118.8(3) . 4
O8 Co4 Co5 N11 -9.6(3) 4 4
O8 Co4 O8 Mo2 179.9(2) 4 .
O8 Co4 O8 Mo3 -71.34(14) 4 .
O8 Co4 O8 Co5 81.87(14) 4 4
O8 Co4 O9 Mo2 144.6(5) 4 .
O8 Co4 O9 Mo2 13.43(17) . .
O8 Co4 O9 Mo11 -94.70(18) . .
O8 Co4 O9 Mo11 36.5(7) 4 .
O8 Co4 O9 Co3 164.77(19) . .
O8 Co4 O9 Co3 -64.0(7) 4 .
O8 Co4 O11 Mo3 96.04(19) 4 .
O8 Co4 O11 Mo3 -13.73(17) . .
O8 Co4 O11 Mo11 96.50(19) . .
O8 Co4 O11 Mo11 -153.74(19) 4 .
O8 Co4 O11 Co5 -2.47(18) 4 .
O8 Co4 O11 Co5 -112.24(19) . .
O8 Co5 O11 Mo3 -93.50(19) 4 .
O8 Co5 O11 Mo11 109.0(5) 4 .
O8 Co5 O11 Co4 2.54(19) 4 .
O8 Co5 O12 Mo3 100.4(2) 4 .
O8 Co5 N7 N6 -148.9(13) 4 .
O8 Co5 N7 C14 36(2) 4 .
O9 Mo2 O4 Mo3 94.4(2) . .
O9 Mo2 O4 Mo11 -7.74(18) . .
O9 Mo2 O4 Co1 -137.4(3) . .
O9 Mo2 O5 Mo1 178.20(18) . .
O9 Mo2 O5 Co2 17.5(4) . .
O9 Mo2 O6 Mo1 -117.0(5) . .
O9 Mo2 O6 Co8 64.1(7) . .
O9 Mo2 O7 Co5 -91.8(2) . 4
O9 Mo2 O8 Mo3 -85.9(2) . .
O9 Mo2 O8 Co4 13.60(17) . .
O9 Mo2 O8 Co5 104.0(2) . 4
O9 Mo11 O4 Mo2 7.69(18) . .
O9 Mo11 O4 Mo3 -94.6(2) . .
O9 Mo11 O4 Co1 136.2(3) . .
O9 Mo11 O11 Mo3 85.8(2) . .
O9 Mo11 O11 Co4 -13.60(17) . .
O9 Mo11 O11 Co5 -117.7(5) . .
O9 Mo11 O20 Mo10 112.5(7) . .
O9 Mo11 O20 Co6 -42.6(9) . .
O9 Mo11 O21 Mo10 179.53(19) . .
O9 Mo11 O21 Co2 -3.8(4) . .
O9 Co3 Co4 Co5 -71.37(18) 4 .
O9 Co3 Co4 Co5 -71.37(18) . 4
O9 Co3 Co4 Co5 108.63(18) . .
O9 Co3 Co4 Co5 108.63(18) 4 4
O9 Co3 Co4 O8 161.4(2) . 4
O9 Co3 Co4 O8 -18.6(2) 4 4
O9 Co3 Co4 O8 -18.6(2) . .
O9 Co3 Co4 O8 161.4(2) 4 .
O9 Co3 Co4 O9 180.0 4 .
O9 Co3 Co4 O9 180.0 . 4
O9 Co3 Co4 O11 66.2(2) . .
O9 Co3 Co4 O11 -113.8(2) 4 .
O9 Co3 Co4 O11 66.2(2) 4 4
O9 Co3 Co4 O11 -113.8(2) . 4
O9 Co3 O9 Mo2 94.6(6) 4 .
O9 Co3 O9 Mo11 -95.4(2) 4 .
O9 Co3 O9 Co4 0.0 4 .
O9 Co3 N4 N3 -14.8(9) . .
O9 Co3 N4 N3 -166.3(12) 4 .
O9 Co3 N4 C7 38(2) 4 .
O9 Co3 N4 C7 -171.0(7) . .
O9 Co4 Co5 O7 -10.36(18) 4 4
O9 Co4 Co5 O7 86.7(2) . 4
O9 Co4 Co5 O8 165.6(2) . 4
O9 Co4 Co5 O8 68.5(2) 4 4
O9 Co4 Co5 O11 -17.9(2) . .
O9 Co4 Co5 O11 -115.0(2) 4 .
O9 Co4 Co5 O12 167.37(17) 4 .
O9 Co4 Co5 O12 -95.53(19) . .
O9 Co4 Co5 N7 -5.2(3) . .
O9 Co4 Co5 N7 -102.3(3) 4 .
O9 Co4 Co5 N11 59.0(3) 4 4
O9 Co4 Co5 N11 156.1(3) . 4
O9 Co4 O8 Mo2 -13.39(17) . .
O9 Co4 O8 Mo2 52.0(7) 4 .
O9 Co4 O8 Mo3 95.3(2) . .
O9 Co4 O8 Mo3 160.7(5) 4 .
O9 Co4 O8 Co5 -46.1(7) 4 4
O9 Co4 O8 Co5 -111.44(19) . 4
O9 Co4 O9 Mo2 -151.3(3) 4 .
O9 Co4 O9 Mo11 100.5(2) 4 .
O9 Co4 O9 Co3 0.0 4 .
O9 Co4 O11 Mo3 -96.67(19) . .
O9 Co4 O11 Mo3 176.24(16) 4 .
O9 Co4 O11 Mo11 -73.5(2) 4 .
O9 Co4 O11 Mo11 13.56(18) . .
O9 Co4 O11 Co5 164.8(2) . .
O9 Co4 O11 Co5 77.7(2) 4 .
O10 Mo11 O4 Mo2 31.3(8) . .
O10 Mo11 O4 Mo3 -71.0(7) . .
O10 Mo11 O4 Co1 159.9(6) . .
O10 Mo11 O9 Mo2 179.1(3) . .
O10 Mo11 O9 Co3 4.1(3) . .
O10 Mo11 O9 Co4 -82.5(2) . .
O10 Mo11 O11 Mo3 173.2(2) . .
O10 Mo11 O11 Co4 73.8(2) . .
O10 Mo11 O11 Co5 -30.4(5) . .
O10 Mo11 O20 Mo10 -89.0(2) . .
O10 Mo11 O20 Co6 115.9(4) . .
O10 Mo11 O21 Mo10 92.0(2) . .
O10 Mo11 O21 Co2 -91.3(4) . .
O11 Mo3 Mo4 O2 -75.9(2) . .
O11 Mo3 Mo4 O13 -156.4(3) . .
O11 Mo3 Mo4 O31 1.2(3) . .
O11 Mo3 Mo4 O32 -154.1(3) . .
O11 Mo3 Mo4 O33 103.0(3) . .
O11 Mo3 Mo4 O38 1.2(3) . .
O11 Mo3 O4 Mo2 -94.58(19) . .
O11 Mo3 O4 Mo11 8.63(16) . .
O11 Mo3 O4 Co1 138.1(3) . .
O11 Mo3 O8 Mo2 84.6(2) . .
O11 Mo3 O8 Co4 -14.17(18) . .
O11 Mo3 O8 Co5 -117.0(5) . 4
O11 Mo3 O12 Co5 -7.32(18) . .
O11 Mo3 O13 Mo4 115.8(6) . .
O11 Mo3 O13 Co8 -51.4(9) . .
O11 Mo3 O38 Mo4 -179.15(18) . .
O11 Mo3 O38 Co6 -9.0(4) . .
O11 Mo11 O4 Mo2 93.5(2) . .
O11 Mo11 O4 Mo3 -8.79(17) . .
O11 Mo11 O4 Co1 -138.0(3) . .
O11 Mo11 O9 Mo2 -84.9(2) . .
O11 Mo11 O9 Co3 100.1(2) . .
O11 Mo11 O9 Co4 13.46(18) . .
O11 Mo11 O20 Mo10 174.95(18) . .
O11 Mo11 O20 Co6 19.9(4) . .
O11 Mo11 O21 Mo10 -117.7(5) . .
O11 Mo11 O21 Co2 59.0(8) . .
O11 Co4 Co5 O7 -94.0(2) 4 4
O11 Co4 Co5 O7 104.6(2) . 4
O11 Co4 Co5 O8 -176.5(3) . 4
O11 Co4 Co5 O8 -15.1(2) 4 4
O11 Co4 Co5 O11 161.3(3) 4 .
O11 Co4 Co5 O12 83.7(2) 4 .
O11 Co4 Co5 O12 -77.6(2) . .
O11 Co4 Co5 N7 174.1(3) 4 .
O11 Co4 Co5 N7 12.7(3) . .
O11 Co4 Co5 N11 -24.7(3) 4 4
O11 Co4 Co5 N11 174.0(4) . 4
O11 Co4 O8 Mo2 100.53(19) 4 .
O11 Co4 O8 Mo2 -94.68(18) . .
O11 Co4 O8 Mo3 -150.7(2) 4 .
O11 Co4 O8 Mo3 14.04(18) . .
O11 Co4 O8 Co5 2.48(18) 4 4
O11 Co4 O8 Co5 167.3(2) . 4
O11 Co4 O9 Mo2 95.07(19) . .
O11 Co4 O9 Mo2 -71.6(2) 4 .
O11 Co4 O9 Mo11 -179.72(16) 4 .
O11 Co4 O9 Mo11 -13.06(17) . .
O11 Co4 O9 Co3 -113.59(19) . .
O11 Co4 O9 Co3 79.7(2) 4 .
O11 Co4 O11 Mo3 41.72(13) 4 .
O11 Co4 O11 Mo11 151.95(16) 4 .
O11 Co4 O11 Co5 -56.78(13) 4 .
O11 Co5 O12 Mo3 7.72(19) . .
O11 Co5 N7 N6 -13.4(8) . .
O11 Co5 N7 C14 171.9(6) . .
O12 Mo3 Mo4 O2 -173.0(2) . .
O12 Mo3 Mo4 O13 106.5(2) . .
O12 Mo3 Mo4 O31 -95.9(3) . .
O12 Mo3 Mo4 O32 108.8(2) . .
O12 Mo3 Mo4 O33 5.9(2) . .
O12 Mo3 Mo4 O38 -95.9(3) . .
O12 Mo3 O4 Mo2 -75.0(6) . .
O12 Mo3 O4 Mo11 28.2(6) . .
O12 Mo3 O4 Co1 157.6(5) . .
O12 Mo3 O8 Mo2 170.8(2) . .
O12 Mo3 O8 Co4 72.1(2) . .
O12 Mo3 O8 Co5 -30.8(5) . 4
O12 Mo3 O11 Mo11 176.7(2) . .
O12 Mo3 O11 Co4 -82.2(2) . .
O12 Mo3 O11 Co5 8.2(2) . .
O12 Mo3 O13 Mo4 -87.3(2) . .
O12 Mo3 O13 Co8 105.6(4) . .
O12 Mo3 O38 Mo4 93.9(2) . .
O12 Mo3 O38 Co6 -95.9(4) . .
O12 Co5 O11 Mo3 -6.28(16) . .
O12 Co5 O11 Mo11 -163.8(5) . .
O12 Co5 O11 Co4 89.76(18) . .
O12 Co5 N7 N6 59.8(8) . .
O12 Co5 N7 C14 -114.9(6) . .
O13 Mo3 Mo4 O2 80.5(2) . .
O13 Mo3 Mo4 O31 157.6(3) . .
O13 Mo3 Mo4 O32 2.3(3) . .
O13 Mo3 Mo4 O33 -100.6(3) . .
O13 Mo3 Mo4 O38 157.6(3) . .
O13 Mo3 O4 Mo2 80.8(2) . .
O13 Mo3 O4 Mo11 -175.99(19) . .
O13 Mo3 O4 Co1 -46.5(2) . .
O13 Mo3 O8 Mo2 -79.8(2) . .
O13 Mo3 O8 Co4 -178.6(2) . .
O13 Mo3 O8 Co5 78.6(5) . 4
O13 Mo3 O11 Mo11 -25.0(7) . .
O13 Mo3 O11 Co4 76.1(6) . .
O13 Mo3 O11 Co5 166.5(5) . .
O13 Mo3 O12 Co5 179.54(17) . .
O13 Mo3 O38 Mo4 -16.6(2) . .
O13 Mo3 O38 Co6 153.6(4) . .
O13 Mo4 O2 Mo5 -80.3(2) . .
O13 Mo4 O2 Mo7 174.3(2) . .
O13 Mo4 O2 Co1 46.9(2) . .
O13 Mo4 O31 Mo7 13.2(9) . .
O13 Mo4 O31 C29 -160.1(9) . .
O13 Mo4 O32 Mo5 83.8(2) . .
O13 Mo4 O32 C28 -126.1(7) . .
O13 Mo4 O38 Mo3 16.4(2) . .
O13 Mo4 O38 Co6 -154.6(4) . .
O13 Co8 O6 Mo1 139.0(4) . .
O13 Co8 O6 Mo2 -42.5(4) . .
O13 Co8 O15 Mo5 49.1(4) . .
O13 Co8 O15 Mo6 -128.2(4) . .
O13 Co8 N9 C15 -41.1(13) . .
O13 Co8 N9 C19 140.2(8) . .
O13 Co8 N10 N11 14.6(8) . .
O13 Co8 N10 C20 -170.7(5) . .
O14 Co8 O6 Mo1 -176.1(4) . .
O14 Co8 O6 Mo2 2.3(8) . .
O14 Co8 O13 Mo3 -127.2(5) . .
O14 Co8 O13 Mo4 70.1(4) . .
O14 Co8 O15 Mo5 -34.2(4) . .
O14 Co8 O15 Mo6 148.5(4) . .
O14 Co8 N9 C15 -83.0(7) . .
O14 Co8 N9 C19 98.3(6) . .
O14 Co8 N10 N11 100.1(7) . .
O14 Co8 N10 C20 -85.3(6) . .
O15 Mo5 Mo6 O3 78.3(2) . .
O15 Mo5 Mo6 O16 -102.1(3) . .
O15 Mo5 Mo6 O23 157.6(3) . .
O15 Mo5 Mo6 O40 153.9(3) . .
O15 Mo5 Mo6 O41 1.7(3) . .
O15 Mo5 O2 Mo4 79.5(2) . .
O15 Mo5 O2 Mo7 -174.3(2) . .
O15 Mo5 O2 Co1 -46.0(3) . .
O15 Mo5 O23 Mo6 -16.4(2) . .
O15 Mo5 O23 Co7 140.6(4) . .
O15 Mo5 O24 Mo7 -12.1(8) . .
O15 Mo5 O24 C30 -165.3(7) . .
O15 Mo5 O32 Mo4 -80.0(2) . .
O15 Mo5 O32 C28 129.4(7) . .
O15 Mo6 O3 Mo1 -79.8(2) . .
O15 Mo6 O3 Mo12 174.6(2) . .
O15 Mo6 O3 Co1 43.8(3) . .
O15 Mo6 O23 Mo5 16.4(2) . .
O15 Mo6 O23 Co7 -141.7(4) . .
O15 Mo6 O40 Mo12 12.6(8) . .
O15 Mo6 O40 C25 167.6(7) . .
O15 Mo6 O41 Mo1 80.2(3) . .
O15 Mo6 O41 C26 -123.9(7) . .
O15 Co8 O6 Mo1 47.8(3) . .
O15 Co8 O6 Mo2 -133.7(4) . .
O15 Co8 O13 Mo3 120.8(4) . .
O15 Co8 O13 Mo4 -42.0(4) . .
O15 Co8 N9 C15 29.7(7) . .
O15 Co8 N9 C19 -149.0(6) . .
O15 Co8 N10 N11 -119.6(7) . .
O15 Co8 N10 C20 55.1(7) . .
O16 Mo6 O3 Mo1 54.6(7) . .
O16 Mo6 O3 Mo12 -51.0(7) . .
O16 Mo6 O3 Co1 178.3(6) . .
O16 Mo6 O15 Mo5 90.5(3) . .
O16 Mo6 O15 Co8 -91.4(5) . .
O16 Mo6 O23 Mo5 -91.7(3) . .
O16 Mo6 O23 Co7 110.1(4) . .
O16 Mo6 O40 Mo12 173.3(3) . .
O16 Mo6 O40 C25 -31.7(7) . .
O16 Mo6 O41 Mo1 -173.4(3) . .
O16 Mo6 O41 C26 -17.5(7) . .
O17 Mo7 Mo8 O1 -178.8(2) . .
O17 Mo7 Mo8 O18 -1.1(3) . .
O17 Mo7 Mo8 O34 104.9(3) . .
O17 Mo7 Mo8 O35 99.7(3) . .
O17 Mo7 Mo8 O36 -101.4(3) . .
O17 Mo7 Mo8 O39 -104.0(3) . .
O17 Mo7 O2 Mo4 50.3(7) . .
O17 Mo7 O2 Mo5 -55.4(7) . .
O17 Mo7 O2 Co1 176.2(6) . .
O17 Mo7 O24 Mo5 173.0(3) . .
O17 Mo7 O24 C30 -34.1(7) . .
O17 Mo7 O31 Mo4 -174.2(3) . .
O17 Mo7 O31 C29 -0.7(8) . .
O17 Mo7 O35 Mo8 -91.7(3) . .
O17 Mo7 O35 Co7 112.0(4) . .
O17 Mo7 O36 Mo8 90.4(3) . .
O17 Mo7 O36 Co6 -99.1(4) . .
O18 Mo8 O1 Mo9 59.0(7) . .
O18 Mo8 O1 Mo10 -47.7(7) . .
O18 Mo8 O1 Co1 -173.2(6) . .
O18 Mo8 O34 Mo9 -172.2(3) . .
O18 Mo8 O34 C24 36.9(8) . .
O18 Mo8 O35 Mo7 91.7(3) . .
O18 Mo8 O35 Co7 -112.8(4) . .
O18 Mo8 O36 Mo7 -91.8(3) . .
O18 Mo8 O36 Co6 98.3(4) . .
O18 Mo8 O39 Mo10 176.0(3) . .
O18 Mo8 O39 C23 -27.9(7) . .
O19 Mo10 Mo11 O4 177.1(3) . .
O19 Mo10 Mo11 O9 102.0(3) . .
O19 Mo10 Mo11 O10 3.8(3) . .
O19 Mo10 Mo11 O11 -107.6(3) . .
O19 Mo10 Mo11 O20 -99.9(3) . .
O19 Mo10 Mo11 O21 102.6(3) . .
O19 Mo10 O1 Mo8 59.2(8) . .
O19 Mo10 O1 Mo9 -47.0(8) . .
O19 Mo10 O1 Co1 -173.5(6) . .
O19 Mo10 O20 Mo11 91.1(3) . .
O19 Mo10 O20 Co6 -111.8(4) . .
O19 Mo10 O21 Mo11 -89.5(3) . .
O19 Mo10 O21 Co2 93.6(4) . .
O19 Mo10 O26 Mo9 173.5(3) . .
O19 Mo10 O26 C22 20.9(8) . .
O19 Mo10 O39 Mo8 -172.2(3) . .
O19 Mo10 O39 C23 31.3(8) . .
O20 Mo10 Mo11 O4 -82.9(2) . .
O20 Mo10 Mo11 O9 -158.1(3) . .
O20 Mo10 Mo11 O10 103.7(3) . .
O20 Mo10 Mo11 O11 -7.7(3) . .
O20 Mo10 Mo11 O21 -157.4(3) . .
O20 Mo10 O1 Mo8 -79.6(2) . .
O20 Mo10 O1 Mo9 174.2(2) . .
O20 Mo10 O1 Co1 47.6(3) . .
O20 Mo10 O21 Mo11 16.6(2) . .
O20 Mo10 O21 Co2 -160.3(4) . .
O20 Mo10 O26 Mo9 10.2(10) . .
O20 Mo10 O26 C22 -142.4(9) . .
O20 Mo10 O39 Mo8 83.6(3) . .
O20 Mo10 O39 C23 -72.9(7) . .
O20 Mo11 O4 Mo2 -176.0(2) . .
O20 Mo11 O4 Mo3 81.7(2) . .
O20 Mo11 O4 Co1 -47.5(3) . .
O20 Mo11 O9 Mo2 -21.4(8) . .
O20 Mo11 O9 Co3 163.6(6) . .
O20 Mo11 O9 Co4 77.0(7) . .
O20 Mo11 O11 Mo3 -79.5(2) . .
O20 Mo11 O11 Co4 -178.9(2) . .
O20 Mo11 O11 Co5 76.9(5) . .
O20 Mo11 O21 Mo10 -16.8(2) . .
O20 Mo11 O21 Co2 159.9(4) . .
O20 Co6 O36 Mo7 -129.9(4) . .
O20 Co6 O36 Mo8 35.6(4) . .
O20 Co6 O38 Mo3 -33.0(4) . .
O20 Co6 O38 Mo4 133.1(4) . .
O20 Co6 N5 C8 -92.0(8) . .
O20 Co6 N5 C12 93.5(7) . .
O20 Co6 N6 N7 55.7(8) . .
O20 Co6 N6 C13 -137.6(6) . .
O21 Mo10 Mo11 O4 74.5(2) . .
O21 Mo10 Mo11 O9 -0.7(3) . .
O21 Mo10 Mo11 O10 -98.8(3) . .
O21 Mo10 Mo11 O11 149.7(3) . .
O21 Mo10 Mo11 O20 157.4(3) . .
O21 Mo10 O1 Mo8 -173.6(2) . .
O21 Mo10 O1 Mo9 80.2(2) . .
O21 Mo10 O1 Co1 -46.3(3) . .
O21 Mo10 O20 Mo11 -16.8(2) . .
O21 Mo10 O20 Co6 140.3(4) . .
O21 Mo10 O26 Mo9 -80.3(3) . .
O21 Mo10 O26 C22 127.1(8) . .
O21 Mo10 O39 Mo8 -13.1(8) . .
O21 Mo10 O39 C23 -169.5(7) . .
O21 Mo11 O4 Mo2 -81.8(2) . .
O21 Mo11 O4 Mo3 175.9(2) . .
O21 Mo11 O4 Co1 46.7(3) . .
O21 Mo11 O9 Mo2 75.5(2) . .
O21 Mo11 O9 Co3 -99.6(2) . .
O21 Mo11 O9 Co4 173.8(2) . .
O21 Mo11 O11 Mo3 22.1(6) . .
O21 Mo11 O11 Co4 -77.3(5) . .
O21 Mo11 O11 Co5 178.5(4) . .
O21 Mo11 O20 Mo10 16.5(2) . .
O21 Mo11 O20 Co6 -138.6(4) . .
O21 Co2 O5 Mo1 -121.4(4) . .
O21 Co2 O5 Mo2 30.8(4) . .
O21 Co2 O22 Mo9 -42.1(4) . .
O21 Co2 O22 Mo12 125.4(5) . .
O21 Co2 N3 N4 -52.7(8) . .
O21 Co2 N3 C6 118.1(7) . .
O21 Co2 N1 C2 -74.0(4) . .
O21 Co2 N1 C3 101.3(4) . .
O22 Mo9 Mo12 O3 -78.2(3) . .
O22 Mo9 Mo12 O25 -159.4(3) . .
O22 Mo9 Mo12 O28 100.9(3) . .
O22 Mo9 Mo12 O29 -2.2(3) . .
O22 Mo9 Mo12 O40 -154.0(3) . .
O22 Mo9 O1 Mo8 174.0(2) . .
O22 Mo9 O1 Mo10 -79.9(2) . .
O22 Mo9 O1 Co1 45.5(3) . .
O22 Mo9 O25 Mo12 15.2(2) . .
O22 Mo9 O25 Co7 -140.5(4) . .
O22 Mo9 O26 Mo10 81.8(3) . .
O22 Mo9 O26 C22 -125.7(8) . .
O22 Mo9 O34 Mo8 12.9(9) . .
O22 Mo9 O34 C24 165.2(9) . .
O22 Mo12 O3 Mo1 80.0(2) . .
O22 Mo12 O3 Mo6 -175.1(2) . .
O22 Mo12 O3 Co1 -45.6(3) . .
O22 Mo12 O25 Mo9 -15.1(2) . .
O22 Mo12 O25 Co7 140.9(4) . .
O22 Mo12 O29 Mo1 -79.2(3) . .
O22 Mo12 O29 C27 65.6(9) . .
O22 Mo12 O40 Mo6 -14.6(8) . .
O22 Mo12 O40 C25 -167.3(8) . .
O22 Co2 O5 Mo1 -32.6(4) . .
O22 Co2 O5 Mo2 119.6(4) . .
O22 Co2 O21 Mo10 44.1(4) . .
O22 Co2 O21 Mo11 -131.2(4) . .
O22 Co2 N3 N4 -127.2(9) . .
O22 Co2 N3 C6 43.6(12) . .
O22 Co2 N1 C2 -162.4(3) . .
O22 Co2 N1 C3 12.9(4) . .
O23 Mo5 Mo6 O3 -79.3(2) . .
O23 Mo5 Mo6 O15 -157.6(3) . .
O23 Mo5 Mo6 O16 100.3(3) . .
O23 Mo5 Mo6 O40 -3.8(3) . .
O23 Mo5 Mo6 O41 -156.0(3) . .
O23 Mo5 O2 Mo4 174.2(2) . .
O23 Mo5 O2 Mo7 -79.5(2) . .
O23 Mo5 O2 Co1 48.7(3) . .
O23 Mo5 O15 Mo6 16.8(2) . .
O23 Mo5 O15 Co8 -161.4(4) . .
O23 Mo5 O24 Mo7 81.7(3) . .
O23 Mo5 O24 C30 -71.5(7) . .
O23 Mo5 O32 Mo4 10.7(8) . .
O23 Mo5 O32 C28 -139.9(8) . .
O23 Mo6 O3 Mo1 -173.5(2) . .
O23 Mo6 O3 Mo12 80.9(2) . .
O23 Mo6 O3 Co1 -49.8(3) . .
O23 Mo6 O15 Mo5 -16.5(2) . .
O23 Mo6 O15 Co8 161.6(4) . .
O23 Mo6 O40 Mo12 -81.6(3) . .
O23 Mo6 O40 C25 73.3(7) . .
O23 Mo6 O41 Mo1 -11.6(8) . .
O23 Mo6 O41 C26 144.2(8) . .
O23 Co7 O25 Mo9 120.0(4) . .
O23 Co7 O25 Mo12 -24.4(4) . .
O23 Co7 O35 Mo7 22.9(4) . .
O23 Co7 O35 Mo8 -121.6(4) . .
O24 Mo5 Mo6 O3 -74.5(2) . .
O24 Mo5 Mo6 O15 -152.8(3) . .
O24 Mo5 Mo6 O16 105.1(3) . .
O24 Mo5 Mo6 O23 4.9(3) . .
O24 Mo5 Mo6 O40 1.1(3) . .
O24 Mo5 Mo6 O41 -151.1(3) . .
O24 Mo5 O2 Mo4 -99.1(2) . .
O24 Mo5 O2 Mo7 7.2(2) . .
O24 Mo5 O2 Co1 135.4(3) . .
O24 Mo5 O15 Mo6 109.2(6) . .
O24 Mo5 O15 Co8 -69.1(8) . .
O24 Mo5 O23 Mo6 -176.6(2) . .
O24 Mo5 O23 Co7 -19.6(4) . .
O24 Mo5 O32 Mo4 81.4(2) . .
O24 Mo5 O32 C28 -69.2(7) . .
O24 Mo7 Mo8 O1 77.3(2) . .
O24 Mo7 Mo8 O18 -105.0(3) . .
O24 Mo7 Mo8 O34 1.0(3) . .
O24 Mo7 Mo8 O35 -4.2(3) . .
O24 Mo7 Mo8 O36 154.7(3) . .
O24 Mo7 Mo8 O39 152.1(3) . .
O24 Mo7 O2 Mo4 98.4(2) . .
O24 Mo7 O2 Mo5 -7.2(2) . .
O24 Mo7 O2 Co1 -135.6(3) . .
O24 Mo7 O31 Mo4 -82.6(3) . .
O24 Mo7 O31 C29 90.9(8) . .
O24 Mo7 O35 Mo8 177.07(19) . .
O24 Mo7 O35 Co7 20.8(4) . .
O24 Mo7 O36 Mo8 -108.2(7) . .
O24 Mo7 O36 Co6 62.3(9) . .
O25 Mo9 Mo12 O3 81.2(2) . .
O25 Mo9 Mo12 O22 159.4(3) . .
O25 Mo9 Mo12 O28 -99.6(3) . .
O25 Mo9 Mo12 O29 157.2(3) . .
O25 Mo9 Mo12 O40 5.5(3) . .
O25 Mo9 O1 Mo8 79.8(2) . .
O25 Mo9 O1 Mo10 -174.2(2) . .
O25 Mo9 O1 Co1 -48.7(3) . .
O25 Mo9 O22 Mo12 -15.2(2) . .
O25 Mo9 O22 Co2 156.5(4) . .
O25 Mo9 O26 Mo10 -9.9(9) . .
O25 Mo9 O26 C22 142.6(9) . .
O25 Mo9 O34 Mo8 -82.7(3) . .
O25 Mo9 O34 C24 69.6(8) . .
O25 Mo12 O3 Mo1 174.2(2) . .
O25 Mo12 O3 Mo6 -80.9(2) . .
O25 Mo12 O3 Co1 48.6(3) . .
O25 Mo12 O22 Mo9 15.3(2) . .
O25 Mo12 O22 Co2 -156.1(4) . .
O25 Mo12 O29 Mo1 14.8(9) . .
O25 Mo12 O29 C27 159.7(10) . .
O25 Mo12 O40 Mo6 81.9(3) . .
O25 Mo12 O40 C25 -70.8(7) . .
O25 Co7 O23 Mo5 -122.1(4) . .
O25 Co7 O23 Mo6 24.7(4) . .
O25 Co7 O35 Mo7 121.9(4) . .
O25 Co7 O35 Mo8 -22.6(4) . .
O26 Mo9 Mo12 O3 -76.1(3) . .
O26 Mo9 Mo12 O22 2.1(3) . .
O26 Mo9 Mo12 O25 -157.4(3) . .
O26 Mo9 Mo12 O28 103.0(3) . .
O26 Mo9 Mo12 O29 -0.2(3) . .
O26 Mo9 Mo12 O40 -151.9(3) . .
O26 Mo9 O1 Mo8 -99.4(2) . .
O26 Mo9 O1 Mo10 6.6(2) . .
O26 Mo9 O1 Co1 132.1(3) . .
O26 Mo9 O22 Mo12 -178.5(2) . .
O26 Mo9 O22 Co2 -6.8(4) . .
O26 Mo9 O25 Mo12 105.7(8) . .
O26 Mo9 O25 Co7 -50.0(10) . .
O26 Mo9 O34 Mo8 81.5(3) . .
O26 Mo9 O34 C24 -126.2(8) . .
O26 Mo10 Mo11 O4 76.0(3) . .
O26 Mo10 Mo11 O9 0.8(3) . .
O26 Mo10 Mo11 O10 -97.3(3) . .
O26 Mo10 Mo11 O11 151.2(3) . .
O26 Mo10 Mo11 O20 158.9(3) . .
O26 Mo10 Mo11 O21 1.5(3) . .
O26 Mo10 O1 Mo8 99.6(2) . .
O26 Mo10 O1 Mo9 -6.6(2) . .
O26 Mo10 O1 Co1 -133.2(3) . .
O26 Mo10 O20 Mo11 -106.1(8) . .
O26 Mo10 O20 Co6 51.0(10) . .
O26 Mo10 O21 Mo11 -178.9(2) . .
O26 Mo10 O21 Co2 4.2(4) . .
O26 Mo10 O39 Mo8 -81.8(3) . .
O26 Mo10 O39 C23 121.7(8) . .
O27 Mo9 Mo12 O3 -179.7(3) . .
O27 Mo9 Mo12 O22 -101.5(3) . .
O27 Mo9 Mo12 O25 99.0(3) . .
O27 Mo9 Mo12 O28 -0.6(3) . .
O27 Mo9 Mo12 O29 -103.8(3) . .
O27 Mo9 Mo12 O40 104.5(3) . .
O27 Mo9 O1 Mo8 -53.1(8) . .
O27 Mo9 O1 Mo10 52.9(7) . .
O27 Mo9 O1 Co1 178.4(6) . .
O27 Mo9 O22 Mo12 90.7(3) . .
O27 Mo9 O22 Co2 -97.5(4) . .
O27 Mo9 O25 Mo12 -92.5(3) . .
O27 Mo9 O25 Co7 111.9(4) . .
O27 Mo9 O26 Mo10 -172.3(3) . .
O27 Mo9 O26 C22 -19.8(8) . .
O27 Mo9 O34 Mo8 173.2(3) . .
O27 Mo9 O34 C24 -34.4(8) . .
O28 Mo12 O3 Mo1 -50.9(8) . .
O28 Mo12 O3 Mo6 54.0(8) . .
O28 Mo12 O3 Co1 -176.4(6) . .
O28 Mo12 O22 Mo9 -91.2(3) . .
O28 Mo12 O22 Co2 97.4(5) . .
O28 Mo12 O25 Mo9 92.2(3) . .
O28 Mo12 O25 Co7 -111.7(4) . .
O28 Mo12 O29 Mo1 175.2(3) . .
O28 Mo12 O29 C27 -40.0(9) . .
O28 Mo12 O40 Mo6 -173.5(3) . .
O28 Mo12 O40 C25 33.8(7) . .
O29 Mo1 Mo2 O4 -76.3(3) . .
O29 Mo1 Mo2 O5 5.2(3) . .
O29 Mo1 Mo2 O6 -149.9(3) . .
O29 Mo1 Mo2 O7 109.2(3) . .
O29 Mo1 Mo2 O8 -154.4(3) . .
O29 Mo1 Mo2 O9 2.5(3) . .
O29 Mo1 O3 Mo6 -98.6(2) . .
O29 Mo1 O3 Mo12 7.7(2) . .
O29 Mo1 O3 Co1 136.1(3) . .
O29 Mo1 O5 Mo2 -176.4(2) . .
O29 Mo1 O5 Co2 -14.1(4) . .
O29 Mo1 O6 Mo2 110.7(5) . .
O29 Mo1 O6 Co8 -70.3(7) . .
O29 Mo1 O41 Mo6 81.6(3) . .
O29 Mo1 O41 C26 -73.4(7) . .
O29 Mo12 O3 Mo1 -7.6(2) . .
O29 Mo12 O3 Mo6 97.2(2) . .
O29 Mo12 O3 Co1 -133.2(3) . .
O29 Mo12 O22 Mo9 178.4(2) . .
O29 Mo12 O22 Co2 7.0(4) . .
O29 Mo12 O25 Mo9 -108.1(7) . .
O29 Mo12 O25 Co7 48.0(10) . .
O29 Mo12 O40 Mo6 -82.4(3) . .
O29 Mo12 O40 C25 124.8(7) . .
O30 Mo1 Mo2 O4 177.6(3) . .
O30 Mo1 Mo2 O5 -100.8(3) . .
O30 Mo1 Mo2 O6 104.1(3) . .
O30 Mo1 Mo2 O7 3.2(3) . .
O30 Mo1 Mo2 O8 99.5(3) . .
O30 Mo1 Mo2 O9 -103.5(3) . .
O30 Mo1 O3 Mo6 -49.0(8) . .
O30 Mo1 O3 Mo12 57.3(8) . .
O30 Mo1 O3 Co1 -174.3(6) . .
O30 Mo1 O5 Mo2 90.6(2) . .
O30 Mo1 O5 Co2 -107.2(4) . .
O30 Mo1 O6 Mo2 -88.6(2) . .
O30 Mo1 O6 Co8 90.4(4) . .
O30 Mo1 O29 Mo12 -172.9(3) . .
O30 Mo1 O29 C27 45.0(10) . .
O30 Mo1 O41 Mo6 175.1(3) . .
O30 Mo1 O41 C26 20.0(8) . .
O31 Mo4 O2 Mo5 98.2(2) . .
O31 Mo4 O2 Mo7 -7.2(2) . .
O31 Mo4 O2 Co1 -134.6(3) . .
O31 Mo4 O13 Mo3 -109.6(7) . .
O31 Mo4 O13 Co8 60.1(9) . .
O31 Mo4 O32 Mo5 -80.9(2) . .
O31 Mo4 O32 C28 69.2(7) . .
O31 Mo4 O38 Mo3 180.00(19) . .
O31 Mo4 O38 Co6 9.0(4) . .
O31 Mo7 Mo8 O1 -75.6(2) . .
O31 Mo7 Mo8 O18 102.1(3) . .
O31 Mo7 Mo8 O34 -152.0(3) . .
O31 Mo7 Mo8 O35 -157.1(3) . .
O31 Mo7 Mo8 O36 1.8(3) . .
O31 Mo7 Mo8 O39 -0.9(3) . .
O31 Mo7 O2 Mo4 7.2(2) . .
O31 Mo7 O2 Mo5 -98.5(2) . .
O31 Mo7 O2 Co1 133.1(3) . .
O31 Mo7 O24 Mo5 81.4(2) . .
O31 Mo7 O24 C30 -125.7(7) . .
O31 Mo7 O35 Mo8 105.8(7) . .
O31 Mo7 O35 Co7 -50.5(10) . .
O31 Mo7 O36 Mo8 -178.74(19) . .
O31 Mo7 O36 Co6 -8.2(4) . .
O32 Mo4 O2 Mo5 6.74(18) . .
O32 Mo4 O2 Mo7 -98.7(2) . .
O32 Mo4 O2 Co1 133.9(3) . .
O32 Mo4 O13 Mo3 -178.39(19) . .
O32 Mo4 O13 Co8 -8.7(3) . .
O32 Mo4 O31 Mo7 82.1(2) . .
O32 Mo4 O31 C29 -91.3(8) . .
O32 Mo4 O38 Mo3 107.7(6) . .
O32 Mo4 O38 Co6 -63.2(8) . .
O32 Mo5 Mo6 O3 77.9(2) . .
O32 Mo5 Mo6 O15 -0.4(3) . .
O32 Mo5 Mo6 O16 -102.5(3) . .
O32 Mo5 Mo6 O23 157.2(3) . .
O32 Mo5 Mo6 O40 153.4(3) . .
O32 Mo5 Mo6 O41 1.2(3) . .
O32 Mo5 O2 Mo4 -6.80(18) . .
O32 Mo5 O2 Mo7 99.5(2) . .
O32 Mo5 O2 Co1 -132.3(3) . .
O32 Mo5 O15 Mo6 179.7(2) . .
O32 Mo5 O15 Co8 1.4(4) . .
O32 Mo5 O23 Mo6 -105.7(7) . .
O32 Mo5 O23 Co7 51.3(9) . .
O32 Mo5 O24 Mo7 -82.2(2) . .
O32 Mo5 O24 C30 124.6(7) . .
O33 Mo4 O2 Mo5 55.9(6) . .
O33 Mo4 O2 Mo7 -49.5(6) . .
O33 Mo4 O2 Co1 -177.0(5) . .
O33 Mo4 O13 Mo3 91.1(2) . .
O33 Mo4 O13 Co8 -99.2(4) . .
O33 Mo4 O31 Mo7 173.3(3) . .
O33 Mo4 O31 C29 -0.1(8) . .
O33 Mo4 O32 Mo5 -171.0(3) . .
O33 Mo4 O32 C28 -20.9(7) . .
O33 Mo4 O38 Mo3 -90.5(2) . .
O33 Mo4 O38 Co6 98.5(4) . .
O34 Mo8 O1 Mo9 7.5(2) . .
O34 Mo8 O1 Mo10 -99.1(2) . .
O34 Mo8 O1 Co1 135.3(3) . .
O34 Mo8 O35 Mo7 -176.4(2) . .
O34 Mo8 O35 Co7 -20.9(4) . .
O34 Mo8 O36 Mo7 108.4(7) . .
O34 Mo8 O36 Co6 -61.5(9) . .
O34 Mo8 O39 Mo10 83.5(3) . .
O34 Mo8 O39 C23 -120.4(7) . .
O34 Mo9 Mo12 O3 77.4(3) . .
O34 Mo9 Mo12 O22 155.6(3) . .
O34 Mo9 Mo12 O25 -3.8(3) . .
O34 Mo9 Mo12 O28 -103.4(3) . .
O34 Mo9 Mo12 O29 153.4(3) . .
O34 Mo9 Mo12 O40 1.7(3) . .
O34 Mo9 O1 Mo8 -7.5(2) . .
O34 Mo9 O1 Mo10 98.6(2) . .
O34 Mo9 O1 Co1 -136.0(3) . .
O34 Mo9 O22 Mo12 -109.7(7) . .
O34 Mo9 O22 Co2 62.0(10) . .
O34 Mo9 O25 Mo12 177.3(2) . .
O34 Mo9 O25 Co7 21.7(4) . .
O34 Mo9 O26 Mo10 -81.5(3) . .
O34 Mo9 O26 C22 71.0(8) . .
O35 Mo7 Mo8 O1 81.5(2) . .
O35 Mo7 Mo8 O18 -100.8(3) . .
O35 Mo7 Mo8 O34 5.2(3) . .
O35 Mo7 Mo8 O36 158.9(3) . .
O35 Mo7 Mo8 O39 156.3(3) . .
O35 Mo7 O2 Mo4 -173.8(2) . .
O35 Mo7 O2 Mo5 80.5(2) . .
O35 Mo7 O2 Co1 -47.8(3) . .
O35 Mo7 O24 Mo5 -82.7(3) . .
O35 Mo7 O24 C30 70.2(7) . .
O35 Mo7 O31 Mo4 -11.2(9) . .
O35 Mo7 O31 C29 162.3(9) . .
O35 Mo7 O36 Mo8 -15.5(2) . .
O35 Mo7 O36 Co6 155.0(4) . .
O35 Mo8 O1 Mo9 -79.8(2) . .
O35 Mo8 O1 Mo10 173.6(2) . .
O35 Mo8 O1 Co1 48.1(3) . .
O35 Mo8 O34 Mo9 82.2(3) . .
O35 Mo8 O34 C24 -68.7(8) . .
O35 Mo8 O36 Mo7 15.6(2) . .
O35 Mo8 O36 Co6 -154.2(4) . .
O35 Mo8 O39 Mo10 13.9(9) . .
O35 Mo8 O39 C23 170.0(8) . .
O35 Co7 O23 Mo5 -24.2(5) . .
O35 Co7 O23 Mo6 122.5(4) . .
O35 Co7 O25 Mo9 21.9(4) . .
O35 Co7 O25 Mo12 -122.6(4) . .
O36 Mo7 Mo8 O1 -77.4(2) . .
O36 Mo7 Mo8 O18 100.3(3) . .
O36 Mo7 Mo8 O34 -153.7(3) . .
O36 Mo7 Mo8 O35 -158.9(3) . .
O36 Mo7 Mo8 O39 -2.7(3) . .
O36 Mo7 O2 Mo4 -80.6(2) . .
O36 Mo7 O2 Mo5 173.8(2) . .
O36 Mo7 O2 Co1 45.4(3) . .
O36 Mo7 O24 Mo5 10.9(8) . .
O36 Mo7 O24 C30 163.8(8) . .
O36 Mo7 O31 Mo4 80.2(3) . .
O36 Mo7 O31 C29 -106.4(8) . .
O36 Mo7 O35 Mo8 15.4(2) . .
O36 Mo7 O35 Co7 -140.9(4) . .
O36 Mo8 O1 Mo9 -173.7(2) . .
O36 Mo8 O1 Mo10 79.7(2) . .
O36 Mo8 O1 Co1 -45.9(3) . .
O36 Mo8 O34 Mo9 -11.6(8) . .
O36 Mo8 O34 C24 -162.5(8) . .
O36 Mo8 O35 Mo7 -15.5(2) . .
O36 Mo8 O35 Co7 139.9(4) . .
O36 Mo8 O39 Mo10 -78.6(3) . .
O36 Mo8 O39 C23 77.5(7) . .
O36 Co6 O20 Mo10 -26.9(4) . .
O36 Co6 O20 Mo11 117.7(4) . .
O36 Co6 O38 Mo3 -126.7(4) . .
O36 Co6 O38 Mo4 39.4(4) . .
O36 Co6 N5 C8 2.2(8) . .
O36 Co6 N5 C12 -172.4(6) . .
O36 Co6 N6 N7 -138.4(8) . .
O36 Co6 N6 C13 28.2(13) . .
O37 Mo5 Mo6 O3 179.7(2) . .
O37 Mo5 Mo6 O15 101.4(3) . .
O37 Mo5 Mo6 O16 -0.7(3) . .
O37 Mo5 Mo6 O23 -101.0(3) . .
O37 Mo5 Mo6 O40 -104.7(3) . .
O37 Mo5 Mo6 O41 103.1(3) . .
O37 Mo5 O2 Mo4 -49.3(8) . .
O37 Mo5 O2 Mo7 57.0(8) . .
O37 Mo5 O2 Co1 -174.8(6) . .
O37 Mo5 O15 Mo6 -90.6(2) . .
O37 Mo5 O15 Co8 91.1(4) . .
O37 Mo5 O23 Mo6 91.3(2) . .
O37 Mo5 O23 Co7 -111.7(4) . .
O37 Mo5 O24 Mo7 -173.0(3) . .
O37 Mo5 O24 C30 33.7(7) . .
O37 Mo5 O32 Mo4 174.3(3) . .
O37 Mo5 O32 C28 23.7(7) . .
O38 Mo3 Mo4 O2 -77.1(2) . .
O38 Mo3 Mo4 O13 -157.6(3) . .
O38 Mo3 Mo4 O31 0.0(3) . .
O38 Mo3 Mo4 O32 -155.3(3) . .
O38 Mo3 Mo4 O33 101.8(3) . .
O38 Mo3 O4 Mo2 174.2(2) . .
O38 Mo3 O4 Mo11 -82.6(2) . .
O38 Mo3 O4 Co1 46.9(2) . .
O38 Mo3 O8 Mo2 15.6(7) . .
O38 Mo3 O8 Co4 -83.1(6) . .
O38 Mo3 O8 Co5 174.1(4) . 4
O38 Mo3 O11 Mo11 75.1(2) . .
O38 Mo3 O11 Co4 176.2(2) . .
O38 Mo3 O11 Co5 -93.4(2) . .
O38 Mo3 O12 Co5 81.9(2) . .
O38 Mo3 O13 Mo4 16.2(2) . .
O38 Mo3 O13 Co8 -150.9(4) . .
O38 Mo4 O2 Mo5 -173.7(2) . .
O38 Mo4 O2 Mo7 80.9(2) . .
O38 Mo4 O2 Co1 -46.5(2) . .
O38 Mo4 O13 Mo3 -16.5(2) . .
O38 Mo4 O13 Co8 153.1(3) . .
O38 Mo4 O31 Mo7 -80.6(3) . .
O38 Mo4 O31 C29 106.0(8) . .
O38 Mo4 O32 Mo5 -8.6(7) . .
O38 Mo4 O32 C28 141.5(8) . .
O38 Co6 O20 Mo10 -119.0(4) . .
O38 Co6 O20 Mo11 25.7(4) . .
O38 Co6 O36 Mo7 -39.8(4) . .
O38 Co6 O36 Mo8 125.8(4) . .
O38 Co6 N5 C8 93.8(8) . .
O38 Co6 N5 C12 -80.7(7) . .
O38 Co6 N6 N7 -34.7(8) . .
O38 Co6 N6 C13 132.0(6) . .
O39 Mo8 O1 Mo9 98.7(2) . .
O39 Mo8 O1 Mo10 -7.9(2) . .
O39 Mo8 O1 Co1 -133.5(3) . .
O39 Mo8 O34 Mo9 -81.4(3) . .
O39 Mo8 O34 C24 127.7(8) . .
O39 Mo8 O35 Mo7 -106.9(7) . .
O39 Mo8 O35 Co7 48.6(9) . .
O39 Mo8 O36 Mo7 178.1(2) . .
O39 Mo8 O36 Co6 8.2(4) . .
O39 Mo10 Mo11 O4 -76.7(3) . .
O39 Mo10 Mo11 O9 -151.9(3) . .
O39 Mo10 Mo11 O10 110.0(3) . .
O39 Mo10 Mo11 O11 -1.5(3) . .
O39 Mo10 Mo11 O20 6.2(3) . .
O39 Mo10 Mo11 O21 -151.2(3) . .
O39 Mo10 O1 Mo8 8.0(2) . .
O39 Mo10 O1 Mo9 -98.2(2) . .
O39 Mo10 O1 Co1 135.2(3) . .
O39 Mo10 O20 Mo11 -175.7(2) . .
O39 Mo10 O20 Co6 -18.6(4) . .
O39 Mo10 O21 Mo11 112.2(6) . .
O39 Mo10 O21 Co2 -64.7(8) . .
O39 Mo10 O26 Mo9 80.0(3) . .
O39 Mo10 O26 C22 -72.6(8) . .
O40 Mo6 O3 Mo1 98.5(2) . .
O40 Mo6 O3 Mo12 -7.1(2) . .
O40 Mo6 O3 Co1 -137.8(3) . .
O40 Mo6 O15 Mo5 -109.7(6) . .
O40 Mo6 O15 Co8 68.4(8) . .
O40 Mo6 O23 Mo5 177.4(2) . .
O40 Mo6 O23 Co7 19.2(4) . .
O40 Mo6 O41 Mo1 -82.0(3) . .
O40 Mo6 O41 C26 73.9(7) . .
O40 Mo12 O3 Mo1 -97.8(2) . .
O40 Mo12 O3 Mo6 7.1(2) . .
O40 Mo12 O3 Co1 136.7(3) . .
O40 Mo12 O22 Mo9 110.7(7) . .
O40 Mo12 O22 Co2 -60.7(9) . .
O40 Mo12 O25 Mo9 -176.2(2) . .
O40 Mo12 O25 Co7 -20.1(4) . .
O40 Mo12 O29 Mo1 83.2(3) . .
O40 Mo12 O29 C27 -132.0(9) . .
O41 Mo1 Mo2 O4 75.7(2) . .
O41 Mo1 Mo2 O5 157.3(3) . .
O41 Mo1 Mo2 O6 2.2(3) . .
O41 Mo1 Mo2 O7 -98.7(3) . .
O41 Mo1 Mo2 O8 -2.4(3) . .
O41 Mo1 Mo2 O9 154.6(3) . .
O41 Mo1 O3 Mo6 -7.59(19) . .
O41 Mo1 O3 Mo12 98.7(2) . .
O41 Mo1 O3 Co1 -132.9(3) . .
O41 Mo1 O5 Mo2 -107.8(7) . .
O41 Mo1 O5 Co2 54.4(9) . .
O41 Mo1 O6 Mo2 -178.47(19) . .
O41 Mo1 O6 Co8 0.5(3) . .
O41 Mo1 O29 Mo12 -82.2(3) . .
O41 Mo1 O29 C27 135.6(10) . .
O41 Mo6 O3 Mo1 7.52(19) . .
O41 Mo6 O3 Mo12 -98.1(2) . .
O41 Mo6 O3 Co1 131.2(3) . .
O41 Mo6 O15 Mo5 -178.8(2) . .
O41 Mo6 O15 Co8 -0.7(4) . .
O41 Mo6 O23 Mo5 107.2(7) . .
O41 Mo6 O23 Co7 -50.9(9) . .
O41 Mo6 O40 Mo12 81.8(3) . .
O41 Mo6 O40 C25 -123.2(7) . .
N3 Co2 O5 Mo1 153.8(4) . .
N3 Co2 O5 Mo2 -54.0(5) . .
N3 Co2 O21 Mo10 -117.7(4) . .
N3 Co2 O21 Mo11 67.1(5) . .
N3 Co2 O22 Mo9 32.0(11) . .
N3 Co2 O22 Mo12 -160.5(6) . .
N3 Co2 N1 C2 3.8(4) . .
N3 Co2 N1 C3 179.1(5) . .
N3 N4 C7 N2 1.3(12) . .
N3 N4 C7 C7 -175.0(11) . 4
N4 Co3 Co4 Co5 115.4(3) . .
N4 Co3 Co4 Co5 -64.6(3) . 4
N4 Co3 Co4 Co5 -64.6(3) 4 .
N4 Co3 Co4 Co5 115.4(3) 4 4
N4 Co3 Co4 O8 -11.8(3) . .
N4 Co3 Co4 O8 -11.8(3) 4 4
N4 Co3 Co4 O8 168.2(3) 4 .
N4 Co3 Co4 O8 168.2(3) . 4
N4 Co3 Co4 O9 -173.2(4) 4 .
N4 Co3 Co4 O9 6.8(4) . .
N4 Co3 Co4 O9 6.8(4) 4 4
N4 Co3 Co4 O9 -173.2(4) . 4
N4 Co3 Co4 O11 -107.0(3) 4 .
N4 Co3 Co4 O11 -107.0(3) . 4
N4 Co3 Co4 O11 73.0(3) 4 4
N4 Co3 Co4 O11 73.0(3) . .
N4 Co3 O9 Mo2 -80.9(6) . .
N4 Co3 O9 Mo2 -114.2(15) 4 .
N4 Co3 O9 Mo11 89.1(3) . .
N4 Co3 O9 Mo11 55.8(17) 4 .
N4 Co3 O9 Co4 151.1(15) 4 .
N4 Co3 O9 Co4 -175.5(2) . .
N4 Co3 N4 N3 160.0(11) 4 .
N4 Co3 N4 C7 3.8(5) 4 .
N4 N3 C6 N2 2.9(12) . .
N4 N3 C6 C2 176.8(8) . .
N5 Co6 O20 Mo10 65.2(5) . .
N5 Co6 O20 Mo11 -150.1(4) . .
N5 Co6 O36 Mo7 93.7(4) . .
N5 Co6 O36 Mo8 -100.7(4) . .
N5 Co6 O38 Mo3 143.0(4) . .
N5 Co6 O38 Mo4 -50.9(5) . .
N5 Co6 N6 N7 -169.0(8) . .
N5 Co6 N6 C13 -2.4(6) . .
N5 C8 C9 C10 3.6(16) . .
N5 C12 C13 N6 -4.9(12) . .
N5 C12 C13 N8 170.3(8) . .
N6 Co6 O20 Mo10 149.2(4) . .
N6 Co6 O20 Mo11 -66.1(4) . .
N6 Co6 O36 Mo7 63.9(10) . .
N6 Co6 O36 Mo8 -130.5(8) . .
N6 Co6 O38 Mo3 68.7(4) . .
N6 Co6 O38 Mo4 -125.2(4) . .
N6 Co6 N5 C8 174.2(9) . .
N6 Co6 N5 C12 -0.4(6) . .
N6 N7 C14 N8 -0.9(9) . .
N6 N7 C14 C21 -173.9(7) . 4
N7 Co5 O11 Mo3 92.3(2) . .
N7 Co5 O11 Mo11 -65.3(5) . .
N7 Co5 O11 Co4 -171.7(2) . .
N7 Co5 O12 Mo3 -83.5(3) . .
N7 N6 C13 N8 -0.6(10) . .
N7 N6 C13 C12 175.3(7) . .
N9 Co8 O6 Mo1 -33.3(4) . .
N9 Co8 O6 Mo2 145.2(4) . .
N9 Co8 O13 Mo3 -169.1(7) . .
N9 Co8 O13 Mo4 28.1(10) . .
N9 Co8 O15 Mo5 -116.1(4) . .
N9 Co8 O15 Mo6 66.6(4) . .
N9 Co8 N10 N11 -176.9(7) . .
N9 Co8 N10 C20 -2.2(5) . .
N9 C15 C16 C17 1.3(14) . .
N9 C19 C20 N10 -0.7(11) . .
N9 C19 C20 N12 177.7(8) . .
N10 Co8 O6 Mo1 -102.0(4) . .
N10 Co8 O6 Mo2 76.5(4) . .
N10 Co8 O13 Mo3 -34.9(5) . .
N10 Co8 O13 Mo4 162.4(3) . .
N10 Co8 O15 Mo5 -171.0(3) . .
N10 Co8 O15 Mo6 11.7(7) . .
N10 Co8 N9 C15 -179.4(7) . .
N10 Co8 N9 C19 1.9(6) . .
N10 N11 C21 N12 -0.3(9) . .
N10 N11 C21 C14 179.2(6) . 4
N11 Co5 O11 Mo3 105.9(13) 4 .
N11 Co5 O11 Mo11 -51.6(16) 4 .
N11 Co5 O11 Co4 -158.0(13) 4 .
N11 Co5 O12 Mo3 -162.6(2) 4 .
N11 Co5 N7 N6 168.9(9) 4 .
N11 Co5 N7 C14 -5.7(6) 4 .
N11 N10 C20 N12 -0.1(9) . .
N11 N10 C20 C19 178.6(7) . .
C1 C2 N1 Co2 175.7(4) . .
C1 C2 N1 C3 0.0 . .
C1 C2 C6 N2 -5.6(14) . .
C1 C2 C6 N3 -178.6(7) . .
C2 C1 C5 C4 0.0 . .
C2 N1 C3 C4 0.0 . .
N1 Co2 O5 Mo1 57.5(7) . .
N1 Co2 O5 Mo2 -150.3(4) . .
N1 Co2 O21 Mo10 -44.7(5) . .
N1 Co2 O21 Mo11 140.1(4) . .
N1 Co2 O22 Mo9 77.8(4) . .
N1 Co2 O22 Mo12 -114.7(5) . .
N1 Co2 N3 N4 -174.4(9) . .
N1 Co2 N3 C6 -3.7(7) . .
N1 C2 C6 N2 173.4(9) . .
N1 C2 C6 N3 0.4(11) . .
N1 C3 C4 C5 0.0 . .
C3 C4 C5 C1 0.0 . .
C5 C1 C2 N1 0.0 . .
C5 C1 C2 C6 178.9(8) . .
C6 N2 C7 N4 0.4(13) . .
C6 N2 C7 C7 176.3(13) . 4
C6 N3 N4 Co3 -159.3(8) . .
C6 N3 N4 C7 -2.4(10) . .
C6 C2 N1 Co2 -3.3(6) . .
C6 C2 N1 C3 -179.0(7) . .
C7 N2 C6 N3 -2.1(13) . .
C7 N2 C6 C2 -175.4(10) . .
C8 N5 C12 C11 -0.2(13) . .
C8 N5 C12 C13 -172.4(8) . .
C8 C9 C10 C11 -2.3(16) . .
C9 C10 C11 C12 0.0(16) . .
C10 C11 C12 N5 1.2(15) . .
C10 C11 C12 C13 172.8(9) . .
C11 C12 C13 N6 -177.0(8) . .
C11 C12 C13 N8 -1.8(15) . .
C12 N5 C8 C9 -2.2(14) . .
C13 N6 N7 Co5 -174.2(6) . .
C13 N6 N7 C14 0.9(8) . .
C13 N8 C14 N7 0.5(9) . .
C13 N8 C14 C21 172.0(9) . 4
C14 N8 C13 N6 0.1(10) . .
C14 N8 C13 C12 -175.3(9) . .
C15 N9 C19 C18 0.2(13) . .
C15 N9 C19 C20 -180.0(7) . .
C15 C16 C17 C18 -3.5(14) . .
C16 C17 C18 C19 3.9(13) . .
C17 C18 C19 N9 -2.4(13) . .
C17 C18 C19 C20 177.9(8) . .
C18 C19 C20 N10 179.0(8) . .
C18 C19 C20 N12 -2.5(14) . .
C19 N9 C15 C16 0.4(13) . .
C20 N10 N11 Co5 -167.4(6) . 4
C20 N10 N11 C21 0.3(8) . .
C20 N12 C21 N11 0.2(9) . .
C20 N12 C21 C14 -179.2(8) . 4
C21 N12 C20 N10 0.0(9) . .
C21 N12 C20 C19 -178.6(8) . .

loop_
_platon_squeeze_void_nr
_platon_squeeze_void_average_x
_platon_squeeze_void_average_y
_platon_squeeze_void_average_z
_platon_squeeze_void_volume
_platon_squeeze_void_count_electrons
_platon_squeeze_void_content
1 0.015 -0.298 0.239 7054 1746 ' '
